data_7061028
loop_
_publ_author_name
'Martell, Mark'
'Ocheje, Michael U.'
'Gelfand, Benjamin S.'
'Rondeau-Gagn\'e, Simon'
'Welch, Gregory C.'

_publ_section_title
;
 Sidechain engineering of N-annulated perylene diimide molecules
;
_journal_issue 45
_journal_name_full 'New Journal of Chemistry'
_journal_page_first 21001
_journal_page_last 21005
_journal_paper_doi 10.1039/D1NJ04423K
_journal_volume 45
_journal_year 2021
_chemical_formula_moiety 'C51 H60 N4 O4'
_chemical_formula_sum 'C51 H60 N4 O4'
_chemical_formula_weight 793.03
_space_group_crystal_system triclinic
_space_group_IT_number 2
_space_group_name_Hall '-P 1'
_space_group_name_H-M_alt 'P -1'
_atom_sites_solution_hydrogens geom
_atom_sites_solution_primary dual
_audit_creation_date 2020-12-11
_audit_creation_method
;
Olex2 1.3
(compiled 2020.11.12 svn.r5f609507 for OlexSys, GUI svn.r6226)
;
_audit_update_record
;
2021-09-09 deposited with the CCDC.	2021-10-27 downloaded from the CCDC.
;
_cell_angle_alpha 113.984(5)
_cell_angle_beta 94.612(4)
_cell_angle_gamma 91.666(4)
_cell_formula_units_Z 4
_cell_length_a 12.9973(10)
_cell_length_b 19.3514(14)
_cell_length_c 19.6063(15)
_cell_measurement_reflns_used 9941
_cell_measurement_temperature 173.0
_cell_measurement_theta_max 70.362
_cell_measurement_theta_min 2.505
_cell_volume 4480.6(6)
_computing_cell_refinement 'SAINT V8.40A (Bruker, 2019)'
_computing_data_reduction 'SAINT V8.40A (Bruker, 2019)'
_computing_molecular_graphics 'Olex2 1.3 (Dolomanov et al., 2009)'
_computing_publication_material 'Olex2 1.3 (Dolomanov et al., 2009)'
_computing_structure_refinement 'SHELXL 2018/3 (Sheldrick, 2015)'
_computing_structure_solution 'SHELXT 2018/2 (Sheldrick, 2018)'
_diffrn_ambient_temperature 173.0
_diffrn_detector 'Bruker APEX2 area detector'
_diffrn_detector_area_resol_mean 7.9
_diffrn_detector_type 'CCD area detector'
_diffrn_measured_fraction_theta_full 0.962
_diffrn_measured_fraction_theta_max 0.962
_diffrn_measurement_device 'three-circle diffractometer'
_diffrn_measurement_device_type 'Bruker SMART APEX2 area detector'
_diffrn_measurement_method '\f and \w scans'
_diffrn_radiation_monochromator 'mirror optics'
_diffrn_radiation_probe x-ray
_diffrn_radiation_type CuK\a
_diffrn_radiation_wavelength 1.54178
_diffrn_reflns_av_R_equivalents 0.0278
_diffrn_reflns_av_unetI/netI 0.0322
_diffrn_reflns_Laue_measured_fraction_full 0.962
_diffrn_reflns_Laue_measured_fraction_max 0.962
_diffrn_reflns_limit_h_max 15
_diffrn_reflns_limit_h_min -14
_diffrn_reflns_limit_k_max 22
_diffrn_reflns_limit_k_min -22
_diffrn_reflns_limit_l_max 23
_diffrn_reflns_limit_l_min -22
_diffrn_reflns_number 43711
_diffrn_reflns_point_group_measured_fraction_full 0.962
_diffrn_reflns_point_group_measured_fraction_max 0.962
_diffrn_reflns_theta_full 65.082
_diffrn_reflns_theta_max 65.082
_diffrn_reflns_theta_min 2.505
_diffrn_source 'microfocus sealed X-ray tube'
_diffrn_source_current 0.64
_diffrn_source_power 0.028608
_diffrn_source_type 'Incoatec I\ms'
_diffrn_source_voltage 44.7
_diffrn_standards_number 0
_exptl_absorpt_coefficient_mu 0.583
_exptl_absorpt_correction_T_max 0.7534
_exptl_absorpt_correction_T_min 0.6471
_exptl_absorpt_correction_type multi-scan
_exptl_absorpt_process_details
;
SADABS-2016/2 (Bruker,2016/2) was used for absorption correction.
wR2(int) was 0.0795 before and 0.0488 after correction.
The Ratio of minimum to maximum transmission is 0.8589.
The \l/2 correction factor is Not present.
;
_exptl_crystal_colour red
_exptl_crystal_colour_primary red
_exptl_crystal_density_diffrn 1.176
_exptl_crystal_description block
_exptl_crystal_F_000 1704
_exptl_crystal_size_max 0.376
_exptl_crystal_size_mid 0.285
_exptl_crystal_size_min 0.2
_refine_diff_density_max 0.297
_refine_diff_density_min -0.272
_refine_diff_density_rms 0.046
_refine_ls_extinction_method none
_refine_ls_goodness_of_fit_ref 0.942
_refine_ls_hydrogen_treatment constr
_refine_ls_matrix_type full
_refine_ls_number_parameters 1576
_refine_ls_number_reflns 14701
_refine_ls_number_restraints 2986
_refine_ls_restrained_S_all 0.950
_refine_ls_R_factor_all 0.1797
_refine_ls_R_factor_gt 0.1162
_refine_ls_shift/su_max 0.000
_refine_ls_shift/su_mean 0.000
_refine_ls_structure_factor_coef Fsqd
_refine_ls_weighting_details 'w=1/[\s^2^(Fo^2^)+(0.0200P)^2^+8.7000P] where P=(Fo^2^+2Fc^2^)/3'
_refine_ls_weighting_scheme calc
_refine_ls_wR_factor_gt 0.2120
_refine_ls_wR_factor_ref 0.2345
_reflns_Friedel_coverage 0.000
_reflns_number_gt 6882
_reflns_number_total 14701
_reflns_threshold_expression 'I > 2\s(I)'
_cod_data_source_file d1nj04423k2.cif
_cod_data_source_block mm-3-73
_cod_depositor_comments 'Adding full bibliography for 7061028.cif.'
_cod_database_code 7061028
_shelx_shelxl_version_number 2018/3
_shelx_space_group_comment
;
The symmetry employed for this shelxl refinement is uniquely defined
by the following loop, which should always be used as a source of
symmetry information in preference to the above space-group names.
They are only intended as comments.
;
_shelx_estimated_absorpt_t_max 0.892
_shelx_estimated_absorpt_t_min 0.811
_olex2_refinement_description
;
1. Fixed Uiso
 At 1.2 times of:
  All C(H) groups, All C(H,H) groups
 At 1.5 times of:
  All C(H,H,H) groups
2. Restrained distances
 C1_1-C2_1 = C2_1-C3_1 = C3_1-C4_1 = C4_1-C5_1 = C5_1-C6_1 = C6_1-C7_1 = C7_1-
 C8_1 = C8_1-C9_1 = C9_1-C10_1 = C10_1-C11_1 = C11_1-C12_1 = C12_1-C13_1 =
 C13_1-C14_1 = C14_1-C15_1 = C15_1-C16_1
 C1_3-C2_3 = C2_3-C3_3 = C3_3-C4_3 = C4_3-C5_3 = C5_3-C6_3 = C6_3-C7_3 = C7_3-
 C8_3 = C8_3-C9_3 = C9_3-C10_3 = C10_3-C11_3 = C11_3-C12_3 = C12_3-C13_3 =
 C13_3-C14_3 = C14_3-C15_3 = C15_3-C16_3
 C1_4-C2_4 = C2_4-C3_4 = C3_4-C4_4 = C4_4-C5_4 = C5_4-C6_4 = C6_4-C7_4 = C7_4-
 C8_4 = C8_4-C9_4 = C9_4-C10_4 = C10_4-C11_4 = C11_4-C12_4 = C12_4-C13_4 =
 C13_4-C14_4 = C14_4-C15_4 = C15_4-C16_4
 C1_2-C2_2 = C2_2-C3_2 = C3_2-C4_2 = C4_2-C5_2 = C5_2-C6_2 = C6_2-C7_2 = C7_2-
 C8_2 = C8_2-C9_2 = C9_2-C10_2 = C10_2-C11_2 = C11_2-C12_2 = C12_2-C13_2 =
 C13_2-C14_2 = C14_2-C15_2 = C15_2-C16_2
 1.52 with sigma of 0.015
 C1_5-C2_5 = C2_5-C3_5 = C3_5-C4_5 = C4_5-C5_5
 C1_6-C2_6 = C2_6-C3_6 = C3_6-C4_6 = C4_6-C5_6
 C1_7-C2_7 = C2_7-C3_7 = C3_7-C4_7 = C4_7-C5_7
 C1_8-C2_8 = C2_8-C3_8 = C3_8-C4_8 = C4_8-C5_8
 C1_9-C2_9 = C2_9-C3_9 = C3_9-C4_9 = C4_9-C5_9
 C1_10-C2_10 = C2_10-C3_10 = C3_10-C4_10 = C4_10-C5_10
 C1_11-C2_11 = C2_11-C3_11 = C3_11-C4_11 = C4_11-C5_11
 C1_12-C2_12 = C2_12-C3_12 = C3_12-C4_12 = C4_12-C5_12
 1.52 with sigma of 0.02
 C1_1-C3_1 = C2_1-C4_1 = C3_1-C5_1 = C4_1-C6_1 = C5_1-C7_1 = C6_1-C8_1 = C7_1-
 C9_1 = C8_1-C10_1 = C9_1-C11_1 = C10_1-C12_1 = C11_1-C13_1 = C12_1-C14_1 =
 C13_1-C15_1 = C14_1-C16_1
 C1_3-C3_3 = C2_3-C4_3 = C3_3-C5_3 = C4_3-C6_3 = C5_3-C7_3 = C6_3-C8_3 = C7_3-
 C9_3 = C8_3-C10_3 = C9_3-C11_3 = C10_3-C12_3 = C11_3-C13_3 = C12_3-C14_3 =
 C13_3-C15_3 = C14_3-C16_3
 C1_4-C3_4 = C2_4-C4_4 = C3_4-C5_4 = C4_4-C6_4 = C5_4-C7_4 = C6_4-C8_4 = C7_4-
 C9_4 = C8_4-C10_4 = C9_4-C11_4 = C10_4-C12_4 = C11_4-C13_4 = C12_4-C14_4 =
 C13_4-C15_4 = C14_4-C16_4
 C1_2-C3_2 = C2_2-C4_2 = C3_2-C5_2 = C4_2-C6_2 = C5_2-C7_2 = C6_2-C8_2 = C7_2-
 C9_2 = C8_2-C10_2 = C9_2-C11_2 = C10_2-C12_2 = C11_2-C13_2 = C12_2-C14_2 =
 C13_2-C15_2 = C14_2-C16_2
 2.54 with sigma of 0.03
 C1_5-C3_5 = C2_5-C4_5 = C3_5-C5_5
 C1_6-C3_6 = C2_6-C4_6 = C3_6-C5_6
 C1_7-C3_7 = C2_7-C4_7 = C3_7-C5_7
 C1_8-C3_8 = C2_8-C4_8 = C3_8-C5_8
 C1_9-C3_9 = C2_9-C4_9 = C3_9-C5_9
 C1_10-C3_10 = C2_10-C4_10 = C3_10-C5_10
 C1_11-C3_11 = C2_11-C4_11 = C3_11-C5_11
 C1_12-C3_12 = C2_12-C4_12 = C3_12-C5_12
 2.54 with sigma of 0.04
 H1C_6-H31_$1
 -2.2 with sigma of 0.02
 C29-C1_3 \\sim C30-C1_4 \\sim C29-C1_4 \\sim C1_3-C30 \\sim C1_1-C54 \\sim
C1_2-C50 \\sim C50-C1_1 ~
 C54-C1_2
 with sigma of 0.02
 N2-C1_1 \\sim N2-C1_2 \\sim N6-C1_3 \\sim N6-C1_4
 with sigma of 0.02
 C2_2-N2 \\sim N6-C2_4 \\sim C2_1-N2 \\sim N6-C2_3
 with sigma of 0.02
 N3-C3_7 \\sim N3-C3_8 \\sim N1-C3_6 \\sim N1-C3_5 \\sim N10-C3_10 \\sim
N10-C3_9 \\sim N5-C3_11 \\sim N5-
 C3_12
 with sigma of 0.02
 C9-C3_8 \\sim C3_7-C8 \\sim C18-C3_5 \\sim C3_6-C25 \\sim C3_8-C8 \\sim
C3_7-C9 \\sim C26-C3_11 ~
 C3_12-C43 \\sim C43-C3_11 \\sim C3_12-C26 \\sim C34-C3_10 \\sim C3_9-C33 \\sim
C34-C3_9 \\sim C33-
 C3_10 \\sim C25-C3_5 \\sim C3_6-C18
 with sigma of 0.02
 N5-C2_12 \\sim C2_9-N10 \\sim C2_5-N1 \\sim C2_10-N10 \\sim C4_11-N5 \\sim
N5-C2_11 \\sim C4_7-N3 ~
 C4_12-N5 \\sim C4_6-N1 \\sim C4_5-N1 \\sim C4_8-N3 \\sim C4_10-N10 \\sim
C2_6-N1 \\sim C4_9-N10 \\sim C2_8-
 N3 \\sim C2_7-N3
 with sigma of 0.02
 C9-C8 \\sim C18-C25 \\sim C8-C9 \\sim C26-C43 \\sim C43-C26 \\sim C34-C33
\\sim C34-C33 \\sim C25-C18
 with sigma of 0.02
 N5-N10 \\sim N1-N10 \\sim N5-N5 \\sim N3-N5 \\sim N1-N1 \\sim N3-N10 \\sim
N1-N10 \\sim N3-N3
 with sigma of 0.02
 C8-C18 \\sim C18-C25 \\sim C8-C9 \\sim C26-C43 \\sim C43-C26 \\sim C34-C33
\\sim C34-C33 \\sim C25-C9
 with sigma of 0.02
 N5-N10 \\sim N1-N10 \\sim N3-N3 \\sim N3-N5 \\sim N1-N1 \\sim N3-N5 \\sim
N10-N1 \\sim N10-N5
 with sigma of 0.02
 C30-C50 \\sim C50-C54 \\sim C29-C30 \\sim C29-C54
 with sigma of 0.02
 N5-N10 \\sim N3-N3 \\sim N3-N5 \\sim N1-N1 \\sim N3-N10 \\sim N1-N5 \\sim
N10-N1 \\sim N10-N5
 with sigma of 0.02
 N10-N1 \\sim N1-N3 \\sim N10-N1 \\sim N10-N3 \\sim N3-N5 \\sim N5-N3 \\sim
N5-N5 \\sim N10-N1
 with sigma of 0.02
 C29-C29 \\sim C30-C54 \\sim C50-C50 \\sim C54-C30
 with sigma of 0.02
 C50-C29 \\sim C54-C54 \\sim C29-C30 \\sim C50-C30
 with sigma of 0.02
 C54-C29 \\sim C30-C30 \\sim C54-C29 \\sim C50-C50
 with sigma of 0.02
 C54-C50 \\sim C29-C30 \\sim C54-C29 \\sim C30-C50
 with sigma of 0.02
 C29-C54 \\sim C30-C29 \\sim C30-C54 \\sim C50-C50
 with sigma of 0.02
 C29-C30 \\sim C54-C50 \\sim C50-C54 \\sim C29-C30
 with sigma of 0.02
 C29-C54 \\sim C29-C30 \\sim C30-C54 \\sim C50-C50
 with sigma of 0.02
 C29-C50 \\sim C54-C30 \\sim C54-C50 \\sim C29-C30
 with sigma of 0.02
 C29-C54 \\sim C50-C30 \\sim C29-C54 \\sim C30-C50
 with sigma of 0.02
 C50-C29 \\sim C30-C50 \\sim C54-C29 \\sim C30-C54
 with sigma of 0.02
 C29-C50 \\sim C50-C30 \\sim C54-C54 \\sim C29-C30
 with sigma of 0.02
 C30-C30 \\sim C50-C54 \\sim C29-C29 \\sim C54-C50
 with sigma of 0.02
 C30-C50 \\sim C50-C54 \\sim C29-C29 \\sim C30-C54
 with sigma of 0.02
 C15-N4A \\sim C12-N4B \\sim C40-N8B \\sim C37-N8A
 with sigma of 0.02
 C25A-C15 \\sim C25B-C12 \\sim C50B-C40 \\sim C50A-C37
 with sigma of 0.02
 C25A-C14 \\sim C13-C25B \\sim C39-C50B \\sim C38-C50A
 with sigma of 0.02
 N4A-C25A \\sim N4B-C25B \\sim N8B-C50B \\sim N8A-C50A
 with sigma of 0.02
 C33-C25 \\sim C18-C34 \\sim C33-C8 \\sim C18-C25 \\sim C8-C9 \\sim C26-C43
\\sim C43-C26 \\sim C34-C9
 with sigma of 0.02
 N5-N10 \\sim N5-N10 \\sim N1-N5 \\sim N10-N3 \\sim N3-N3 \\sim N5-N1 \\sim
N1-N3 \\sim N10-N1
 with sigma of 0.02
 N3-N5 \\sim N3-N5 \\sim N1-N1 \\sim N10-N10
 with sigma of 0.02
 N10-N5 \\sim N1-N1 \\sim N3-N10 \\sim N1-N10 \\sim N3-N3 \\sim N1-N10 \\sim
N5-N5 \\sim N3-N5
 with sigma of 0.02
 C26-C33 \\sim C34-C33 \\sim C25-C18 \\sim C34-C8 \\sim C9-C9 \\sim C26-C43
\\sim C43-C8 \\sim C18-C25
 with sigma of 0.02
 N1-N10 \\sim N10-N3 \\sim N5-N5 \\sim N1-N3
 with sigma of 0.02
 C9-C26 \\sim C34-C33 \\sim C34-C33 \\sim C25-C18 \\sim C8-C18 \\sim C25-C8
\\sim C9-C26 \\sim C43-C43
 with sigma of 0.02
 N3-N1 \\sim N10-N10 \\sim N5-N3 \\sim N5-N1
 with sigma of 0.02
 C33-C8 \\sim C18-C25 \\sim C8-C9 \\sim C26-C43 \\sim C43-C26 \\sim C34-C9
\\sim C25-C18 \\sim C34-C33
 with sigma of 0.02
 N5-N1 \\sim N10-N10 \\sim N1-N5 \\sim N3-N3
 with sigma of 0.02
 N1-N5 \\sim N10-N10 \\sim N5-N3 \\sim N3-N1
 with sigma of 0.02
 C29-C30 \\sim C29-C30 \\sim C54-C50 \\sim C50-C54
 with sigma of 0.02
 N10-N3 \\sim N10-N1 \\sim N10-N3 \\sim N3-N5 \\sim N5-N3 \\sim N5-N1 \\sim
N1-N5 \\sim N10-N1
 with sigma of 0.02
 C43-C34 \\sim C9-C43 \\sim C26-C8 \\sim C33-C34 \\sim C33-C25 \\sim C18-C18
\\sim C25-C8 \\sim C9-C26
 with sigma of 0.02
 N1-N1 \\sim N3-N10 \\sim N10-N3 \\sim N5-N5
 with sigma of 0.02
 C29-C30 \\sim C29-C30 \\sim C54-C50 \\sim C50-C54
 with sigma of 0.02
 N10-N3 \\sim N10-N1 \\sim N10-N3 \\sim N3-N5 \\sim N5-N3 \\sim N5-N1 \\sim
N1-N5 \\sim N10-N1
 with sigma of 0.02
 C43-C34 \\sim C9-C43 \\sim C26-C8 \\sim C33-C34 \\sim C33-C25 \\sim C18-C18
\\sim C25-C8 \\sim C9-C26
 with sigma of 0.02
 N5-N10 \\sim N1-N5 \\sim N3-N3 \\sim N1-N10
 with sigma of 0.02
3. Uiso/Uaniso restraints and constraints
C1_1 \\sim C2_1 \\sim C3_1 \\sim C4_1 \\sim C5_1 \\sim C6_1 \\sim C7_1 \\sim
C8_1 \\sim C9_1 \\sim C10_1 \\sim C11_1 \\sim C12_1 \\sim C13_1 \\sim C14_1
\\sim C15_1 \\sim C16_1 \\sim C1_2 \\sim C2_2 \\sim C3_2 \\sim C4_2 \\sim C5_2
\\sim C6_2 \\sim C7_2 \\sim C8_2 \\sim C9_2 \\sim C10_2 \\sim C11_2 \\sim C12_2
\\sim C13_2 \\sim C14_2 \\sim C15_2 \\sim C16_2: within 3A with sigma of 0.02
and sigma for terminal atoms of 0.04 within 3A
C1_9 \\sim C2_9 \\sim C3_9 \\sim C4_9 \\sim C5_9 \\sim C1_10 \\sim C2_10 \\sim
C3_10 \\sim C4_10 \\sim C5_10: within 3A with sigma of 0.01 and sigma for
terminal atoms of 0.02 within 3A
C1_7 \\sim C2_7 \\sim C3_7 \\sim C4_7 \\sim C5_7 \\sim C1_8 \\sim C2_8 \\sim
C3_8 \\sim C4_8 \\sim C5_8: within 3A with sigma of 0.02 and sigma for terminal
atoms of 0.04 within 3A
C1_3 \\sim C2_3 \\sim C3_3 \\sim C4_3 \\sim C5_3 \\sim C6_3 \\sim C7_3 \\sim
C8_3 \\sim C9_3 \\sim C10_3 \\sim C11_3 \\sim C12_3 \\sim C13_3 \\sim C14_3
\\sim C15_3 \\sim C16_3 \\sim C1_4 \\sim C2_4 \\sim C3_4 \\sim C4_4 \\sim C5_4
\\sim C6_4 \\sim C7_4 \\sim C8_4 \\sim C9_4 \\sim C10_4 \\sim C11_4 \\sim C12_4
\\sim C13_4 \\sim C14_4 \\sim C15_4 \\sim C16_4: within 3A with sigma of 0.02
and sigma for terminal atoms of 0.04 within 3A
C1_5 \\sim C2_5 \\sim C3_5 \\sim C4_5 \\sim C5_5 \\sim C1_6 \\sim C2_6 \\sim
C3_6 \\sim C4_6 \\sim C5_6: within 3A with sigma of 0.02 and sigma for terminal
atoms of 0.04 within 3A
C1_11 \\sim C2_11 \\sim C3_11 \\sim C4_11 \\sim C5_11 \\sim C1_12 \\sim C2_12
\\sim C3_12 \\sim C4_12 \\sim C5_12: within 3A with sigma of 0.02 and sigma for
terminal atoms of 0.04 within 3A
N8A \\sim C50A \\sim N8B \\sim C50B: within 3A with sigma of 0.02 and sigma for
terminal atoms of 0.04 within 3A
C34 \\sim C35: within 2A with sigma of 0.02 and sigma for terminal atoms of
0.04 within 2A
Uanis(N4B) \\sim Ueq, Uanis(C25B) \\sim Ueq: with sigma of 0.01 and sigma for
terminal atoms of 0.02
4. Rigid body (RIGU) restrains
 C1_4, C2_4, C3_4, C4_4, C5_4, C6_4, C7_4, C8_4, C9_4, C10_4, C11_4, C12_4,
 C13_4, C14_4, C15_4, C16_4
 with sigma for 1-2 distances of 0.004 and sigma for 1-3 distances of 0.004
5. Others
 Sof(C1)=Sof(H1A)=Sof(H1B)=Sof(C2)=Sof(H2A)=Sof(H2B)=Sof(C3)=Sof(H3A)=Sof(H3B)=
 Sof(C4)=Sof(H4A)=Sof(H4B)=Sof(C5)=Sof(H5A)=Sof(H5B)=Sof(C6)=Sof(H6A)=Sof(H6B)=
 Sof(C7)=Sof(H7A)=Sof(H7B)=Sof(C8)=Sof(H8A)=Sof(H8B)=Sof(C9)=Sof(H9A)=Sof(H9B)=
 Sof(C10)=Sof(H10A)=Sof(H10B)=Sof(C11)=Sof(H11A)=Sof(H11B)=Sof(C12)=Sof(H12A)=
 Sof(H12B)=Sof(C13)=Sof(H13A)=Sof(H13B)=Sof(C14)=Sof(H14A)=Sof(H14B)=Sof(C15)=
 Sof(H15A)=Sof(H15B)=Sof(C16)=Sof(H16A)=Sof(H16B)=Sof(H16C)=1-FVAR(1)
 Sof(C1)=Sof(H1A)=Sof(H1B)=Sof(C2)=Sof(H2A)=Sof(H2B)=Sof(C3)=Sof(H3A)=Sof(H3B)=
 Sof(C4)=Sof(H4A)=Sof(H4B)=Sof(C5)=Sof(H5A)=Sof(H5B)=Sof(C6)=Sof(H6A)=Sof(H6B)=
 Sof(C7)=Sof(H7A)=Sof(H7B)=Sof(C8)=Sof(H8A)=Sof(H8B)=Sof(C9)=Sof(H9A)=Sof(H9B)=
 Sof(C10)=Sof(H10A)=Sof(H10B)=Sof(C11)=Sof(H11A)=Sof(H11B)=Sof(C12)=Sof(H12A)=
 Sof(H12B)=Sof(C13)=Sof(H13A)=Sof(H13B)=Sof(C14)=Sof(H14A)=Sof(H14B)=Sof(C15)=
 Sof(H15A)=Sof(H15B)=Sof(C16)=Sof(H16A)=Sof(H16B)=Sof(H16C)=FVAR(1)
 Sof(C1)=Sof(H1A)=Sof(H1B)=Sof(C2)=Sof(H2A)=Sof(H2B)=Sof(C3)=Sof(H3A)=Sof(H3B)=
 Sof(C4)=Sof(H4A)=Sof(H4B)=Sof(C5)=Sof(H5A)=Sof(H5B)=Sof(C6)=Sof(H6A)=Sof(H6B)=
 Sof(C7)=Sof(H7A)=Sof(H7B)=Sof(C8)=Sof(H8A)=Sof(H8B)=Sof(C9)=Sof(H9A)=Sof(H9B)=
 Sof(C10)=Sof(H10A)=Sof(H10B)=Sof(C11)=Sof(H11A)=Sof(H11B)=Sof(C12)=Sof(H12A)=
 Sof(H12B)=Sof(C13)=Sof(H13A)=Sof(H13B)=Sof(C14)=Sof(H14A)=Sof(H14B)=Sof(C15)=
 Sof(H15A)=Sof(H15B)=Sof(C16)=Sof(H16A)=Sof(H16B)=Sof(H16C)=1-FVAR(2)
 Sof(C1)=Sof(H1A)=Sof(H1B)=Sof(C2)=Sof(H2A)=Sof(H2B)=Sof(C3)=Sof(H3A)=Sof(H3B)=
 Sof(C4)=Sof(H4A)=Sof(H4B)=Sof(C5)=Sof(H5A)=Sof(H5B)=Sof(C6)=Sof(H6A)=Sof(H6B)=
 Sof(C7)=Sof(H7A)=Sof(H7B)=Sof(C8)=Sof(H8A)=Sof(H8B)=Sof(C9)=Sof(H9A)=Sof(H9B)=
 Sof(C10)=Sof(H10A)=Sof(H10B)=Sof(C11)=Sof(H11A)=Sof(H11B)=Sof(C12)=Sof(H12A)=
 Sof(H12B)=Sof(C13)=Sof(H13A)=Sof(H13B)=Sof(C14)=Sof(H14A)=Sof(H14B)=Sof(C15)=
 Sof(H15A)=Sof(H15B)=Sof(C16)=Sof(H16A)=Sof(H16B)=Sof(H16C)=FVAR(2)
 Sof(C1)=Sof(H1A)=Sof(H1B)=Sof(H1C)=Sof(C2)=Sof(H2A)=Sof(H2B)=Sof(C3)=Sof(H3)=
 Sof(C4)=Sof(H4A)=Sof(H4B)=Sof(C5)=Sof(H5A)=Sof(H5B)=Sof(H5C)=1-FVAR(3)
 Sof(C1)=Sof(H1A)=Sof(H1B)=Sof(H1C)=Sof(C2)=Sof(H2A)=Sof(H2B)=Sof(C3)=Sof(H3)=
 Sof(C4)=Sof(H4A)=Sof(H4B)=Sof(C5)=Sof(H5A)=Sof(H5B)=Sof(H5C)=FVAR(3)
 Sof(C1)=Sof(H1A)=Sof(H1B)=Sof(H1C)=Sof(C2)=Sof(H2A)=Sof(H2B)=Sof(C3)=Sof(H3)=
 Sof(C4)=Sof(H4A)=Sof(H4B)=Sof(C5)=Sof(H5A)=Sof(H5B)=Sof(H5C)=1-FVAR(4)
 Sof(C1)=Sof(H1A)=Sof(H1B)=Sof(H1C)=Sof(C2)=Sof(H2A)=Sof(H2B)=Sof(C3)=Sof(H3)=
 Sof(C4)=Sof(H4A)=Sof(H4B)=Sof(C5)=Sof(H5A)=Sof(H5B)=Sof(H5C)=FVAR(4)
 Sof(H15)=Sof(N4B)=Sof(C25B)=1-FVAR(5)
 Sof(N4A)=Sof(H12)=Sof(C25A)=FVAR(5)
 Sof(H37)=Sof(N8B)=Sof(C50B)=1-FVAR(6)
 Sof(N8A)=Sof(H40)=Sof(C50A)=FVAR(6)
 Sof(C1)=Sof(H1A)=Sof(H1B)=Sof(H1C)=Sof(C2)=Sof(H2A)=Sof(H2B)=Sof(C3)=Sof(H3)=
 Sof(C4)=Sof(H4A)=Sof(H4B)=Sof(C5)=Sof(H5A)=Sof(H5B)=Sof(H5C)=1-FVAR(7)
 Sof(C1)=Sof(H1A)=Sof(H1B)=Sof(H1C)=Sof(C2)=Sof(H2A)=Sof(H2B)=Sof(C3)=Sof(H3)=
 Sof(C4)=Sof(H4A)=Sof(H4B)=Sof(C5)=Sof(H5A)=Sof(H5B)=Sof(H5C)=FVAR(7)
 Sof(C1)=Sof(H1A)=Sof(H1B)=Sof(H1C)=Sof(C2)=Sof(H2A)=Sof(H2B)=Sof(C3)=Sof(H3)=
 Sof(C4)=Sof(H4A)=Sof(H4B)=Sof(C5)=Sof(H5A)=Sof(H5B)=Sof(H5C)=1-FVAR(8)
 Sof(C1)=Sof(H1A)=Sof(H1B)=Sof(H1C)=Sof(C2)=Sof(H2A)=Sof(H2B)=Sof(C3)=Sof(H3)=
 Sof(C4)=Sof(H4A)=Sof(H4B)=Sof(C5)=Sof(H5A)=Sof(H5B)=Sof(H5C)=FVAR(8)
6.a Ternary CH refined with riding coordinates:
 C3(H3), C3(H3), C3(H3), C3(H3), C3(H3), C3(H3), C3(H3), C3(H3)
6.b Secondary CH2 refined with riding coordinates:
 C1(H1A,H1B), C2(H2A,H2B), C3(H3A,H3B), C4(H4A,H4B), C5(H5A,H5B), C6(H6A,H6B),
 C7(H7A,H7B), C8(H8A,H8B), C9(H9A,H9B), C10(H10A,H10B), C11(H11A,H11B),
 C12(H12A,H12B), C13(H13A,H13B), C14(H14A,H14B), C15(H15A,H15B), C1(H1A,H1B),
 C2(H2A,H2B), C3(H3A,H3B), C4(H4A,H4B), C5(H5A,H5B), C6(H6A,H6B), C7(H7A,H7B),
 C8(H8A,H8B), C9(H9A,H9B), C10(H10A,H10B), C11(H11A,H11B), C12(H12A,H12B),
 C13(H13A,H13B), C14(H14A,H14B), C15(H15A,H15B), C1(H1A,H1B), C2(H2A,H2B),
 C3(H3A,H3B), C4(H4A,H4B), C5(H5A,H5B), C6(H6A,H6B), C7(H7A,H7B), C8(H8A,H8B),
 C9(H9A,H9B), C10(H10A,H10B), C11(H11A,H11B), C12(H12A,H12B), C13(H13A,H13B),
 C14(H14A,H14B), C15(H15A,H15B), C2(H2A,H2B), C4(H4A,H4B), C2(H2A,H2B), C4(H4A,
 H4B), C2(H2A,H2B), C4(H4A,H4B), C2(H2A,H2B), C4(H4A,H4B), C2(H2A,H2B), C4(H4A,
 H4B), C2(H2A,H2B), C4(H4A,H4B), C2(H2A,H2B), C4(H4A,H4B), C2(H2A,H2B), C4(H4A,
 H4B), C1(H1A,H1B), C2(H2A,H2B), C3(H3A,H3B), C4(H4A,H4B), C5(H5A,H5B), C6(H6A,
 H6B), C7(H7A,H7B), C8(H8A,H8B), C9(H9A,H9B), C10(H10A,H10B), C11(H11A,H11B),
 C12(H12A,H12B), C13(H13A,H13B), C14(H14A,H14B), C15(H15A,H15B)
6.c Me refined with riding coordinates:
 C16(H16A,H16B,H16C), C16(H16A,H16B,H16C), C16(H16A,H16B,H16C), C1(H1A,H1B,
 H1C), C5(H5A,H5B,H5C), C1(H1A,H1B,H1C), C5(H5A,H5B,H5C), C1(H1A,H1B,H1C),
 C5(H5A,H5B,H5C), C1(H1A,H1B,H1C), C5(H5A,H5B,H5C), C1(H1A,H1B,H1C), C5(H5A,H5B,
 H5C), C1(H1A,H1B,H1C), C5(H5A,H5B,H5C), C1(H1A,H1B,H1C), C5(H5A,H5B,H5C),
 C1(H1A,H1B,H1C), C5(H5A,H5B,H5C)
6.d Aromatic/amide H refined with riding coordinates:
 C53(H53), C6(H6), C11(H11), C12(H12), C15(H15), C16(H16), C28(H28), C37(H37),
 C40(H40), C36(H36), C31(H31), C41(H41)
6.e Idealised Me refined as rotating group:
 C16(H16A,H16B,H16C)
;
_smtbx_masks_void_probe_radius 1.0
_smtbx_masks_void_truncation_radius 1.0
_olex2_submission_special_instructions 'No special instructions were received'

loop_
_space_group_symop_operation_xyz
'x, y, z'
'-x, -y, -z'

loop_
_atom_site_label
_atom_site_type_symbol
_atom_site_fract_x
_atom_site_fract_y
_atom_site_fract_z
_atom_site_U_iso_or_equiv
_atom_site_adp_type
_atom_site_occupancy
_atom_site_site_symmetry_order
_atom_site_calc_flag
_atom_site_refinement_flags_posn
_atom_site_refinement_flags_adp
_atom_site_refinement_flags_occupancy
_atom_site_disorder_assembly
_atom_site_disorder_group
O6 O 0.6571(6) 0.4802(3) 0.9104(3) 0.187(3) Uani 1 1 d . . . . .
O5 O 0.4457(3) 0.0142(2) 0.3866(2) 0.1116(12) Uani 1 1 d . . . . .
O1 O -0.1246(4) 0.3742(3) 0.8748(3) 0.1470(17) Uani 1 1 d . . . . .
O2 O 0.0603(3) 0.3637(2) 0.3511(2) 0.1274(14) Uani 1 1 d . . . . .
O3 O -0.0885(4) 0.1260(3) 0.2053(3) 0.1517(17) Uani 1 1 d . . . . .
O4 O -0.3144(3) 0.1481(3) 0.7775(3) 0.1577(19) Uani 1 1 d . . . . .
N1 N -0.2136(4) 0.2577(3) 0.8263(3) 0.1276(17) Uani 1 1 d D . . . .
N2 N -0.0075(3) 0.3937(2) 0.6264(3) 0.1003(13) Uani 1 1 d D . . . .
N3 N -0.0117(4) 0.2442(3) 0.2763(3) 0.1213(16) Uani 1 1 d D . . . .
N4A N -0.3229(5) -0.0234(3) 0.4420(4) 0.109(2) Uani 0.816(8) 1 d D . P A 1
C25 C -0.1556(5) 0.3173(4) 0.8182(5) 0.126(2) Uani 1 1 d D . . . .
C52 C -0.1369(4) 0.3067(4) 0.7412(4) 0.1070(17) Uani 1 1 d . . . . .
C53 C -0.0779(4) 0.3659(3) 0.7339(4) 0.1070(17) Uani 1 1 d . . . . .
H53 H -0.052841 0.410931 0.775981 0.128 Uiso 1 1 calc R U . . .
C54 C -0.0589(4) 0.3533(3) 0.6601(4) 0.0978(15) Uani 1 1 d D . . . .
C50 C -0.0169(4) 0.3492(3) 0.5480(3) 0.0928(14) Uani 1 1 d D . . . .
C6 C 0.0133(4) 0.3568(3) 0.4845(3) 0.0989(15) Uani 1 1 d . . . . .
H6 H 0.051703 0.401181 0.488869 0.119 Uiso 1 1 calc R U . . .
C7 C -0.0144(4) 0.2979(3) 0.4146(3) 0.0961(15) Uani 1 1 d . . . . .
C8 C 0.0152(5) 0.3066(3) 0.3472(3) 0.1066(17) Uani 1 1 d D . . . .
C9 C -0.0674(5) 0.1774(4) 0.2675(4) 0.1166(19) Uani 1 1 d D . . . .
C10 C -0.0982(4) 0.1708(3) 0.3342(4) 0.1018(16) Uani 1 1 d . . . . .
C11 C -0.1552(4) 0.1081(3) 0.3321(4) 0.1109(18) Uani 1 1 d . . . . .
H11 H -0.173203 0.067566 0.284401 0.133 Uiso 1 1 calc R U . . .
C12 C -0.1881(4) 0.0999(3) 0.3942(4) 0.1037(17) Uani 1 1 d D . . . .
H12 H -0.227399 0.055221 0.388095 0.124 Uiso 0.816(8) 1 calc R U P A 1
C13 C -0.1626(4) 0.1584(3) 0.4668(4) 0.0948(15) Uani 1 1 d D . . . .
C14 C -0.1906(3) 0.1602(3) 0.5391(4) 0.0940(16) Uani 1 1 d D . . . .
C15 C -0.2498(4) 0.1072(3) 0.5539(4) 0.1005(16) Uani 1 1 d D . . . .
H15 H -0.276103 0.061888 0.512584 0.121 Uiso 0.184(8) 1 calc R U P A 2
C16 C -0.2723(4) 0.1167(3) 0.6246(4) 0.1079(18) Uani 1 1 d . . . . .
H16 H -0.313028 0.077915 0.629839 0.130 Uiso 1 1 calc R U . . .
C17 C -0.2373(4) 0.1814(4) 0.6888(4) 0.1084(17) Uani 1 1 d . . . . .
C18 C -0.2583(5) 0.1919(4) 0.7646(4) 0.128(2) Uani 1 1 d D . . . .
C19 C -0.1765(4) 0.2378(3) 0.6792(4) 0.0958(15) Uani 1 1 d . . . . .
C20 C -0.1569(4) 0.2262(3) 0.6073(4) 0.0947(15) Uani 1 1 d . . . . .
C21 C -0.0977(4) 0.2849(3) 0.6023(3) 0.0890(14) Uani 1 1 d . . . . .
C22 C -0.0730(4) 0.2825(3) 0.5368(3) 0.0912(14) Uani 1 1 d . . . . .
C23 C -0.1031(4) 0.2222(3) 0.4682(3) 0.0891(14) Uani 1 1 d . . . . .
C24 C -0.0717(4) 0.2300(3) 0.4055(3) 0.0932(14) Uani 1 1 d . . . . .
C25A C -0.2913(5) 0.0336(4) 0.4886(4) 0.100(2) Uani 0.816(8) 1 d D . P A 1
O7 O 0.8377(5) 0.6233(3) 0.8189(3) 0.182(2) Uani 1 1 d . . . . .
O8 O 0.5999(4) 0.1186(3) 0.2445(2) 0.1383(15) Uani 1 1 d . . . . .
N6 N 0.5218(3) 0.2364(2) 0.6615(2) 0.0921(11) Uani 1 1 d D . . . .
N5 N 0.5234(3) 0.0649(3) 0.3153(2) 0.1045(13) Uani 1 1 d D . . . .
N8A N 0.8352(7) 0.4820(6) 0.4810(6) 0.117(3) Uani 0.649(8) 1 d D U P B 1
C46 C 0.5820(3) 0.2668(3) 0.5734(3) 0.0836(13) Uani 1 1 d . . . . .
C44 C 0.5798(3) 0.1994(3) 0.4434(3) 0.0856(13) Uani 1 1 d . . . . .
C45 C 0.6109(3) 0.2659(3) 0.5066(3) 0.0844(13) Uani 1 1 d . . . . .
C28 C 0.4973(4) 0.1428(3) 0.5203(3) 0.0893(13) Uani 1 1 d . . . . .
H28 H 0.459905 0.101805 0.524207 0.107 Uiso 1 1 calc R U . . .
C39 C 0.6704(4) 0.3286(3) 0.5060(3) 0.0892(14) Uani 1 1 d D . . . .
C29 C 0.5276(3) 0.2098(3) 0.5838(3) 0.0855(13) Uani 1 1 d D . . . .
C47 C 0.6088(4) 0.3261(3) 0.6405(3) 0.0893(14) Uani 1 1 d . . . . .
C38 C 0.7008(4) 0.3926(3) 0.5791(4) 0.0959(16) Uani 1 1 d D . . . .
C27 C 0.5236(3) 0.1385(3) 0.4521(3) 0.0848(13) Uani 1 1 d . . . . .
C48 C 0.6679(4) 0.3885(3) 0.6447(3) 0.0948(15) Uani 1 1 d . . . . .
C42 C 0.6060(4) 0.1940(3) 0.3736(3) 0.0971(15) Uani 1 1 d . . . . .
C37 C 0.7608(4) 0.4586(4) 0.5930(4) 0.1099(18) Uani 1 1 d D . . . .
H37 H 0.785555 0.466409 0.552210 0.132 Uiso 0.351(8) 1 calc R U P B 2
C30 C 0.5724(4) 0.3096(3) 0.6970(3) 0.0970(15) Uani 1 1 d D . . . .
C40 C 0.6941(4) 0.3213(4) 0.4353(4) 0.1026(17) Uani 1 1 d D . . . .
H40 H 0.732522 0.361340 0.430505 0.123 Uiso 0.649(8) 1 calc R U P B 1
C36 C 0.7854(5) 0.5139(4) 0.6664(5) 0.121(2) Uani 1 1 d . . . . .
H36 H 0.825089 0.558671 0.673241 0.145 Uiso 1 1 calc R U . . .
C31 C 0.5969(5) 0.3634(3) 0.7705(4) 0.1101(17) Uani 1 1 d . . . . .
H31 H 0.574406 0.356433 0.812327 0.132 Uiso 1 1 calc R U . . .
C49 C 0.6924(4) 0.4419(3) 0.7187(4) 0.1043(17) Uani 1 1 d . . . . .
C33 C 0.6852(7) 0.4859(4) 0.8551(5) 0.148(3) Uani 1 1 d D . . . .
C32 C 0.6570(5) 0.4288(3) 0.7790(3) 0.1061(16) Uani 1 1 d . . . . .
C35 C 0.7554(5) 0.5067(3) 0.7284(4) 0.1150(18) Uani 1 1 d . U . . .
C41 C 0.6619(4) 0.2558(4) 0.3717(4) 0.1106(19) Uani 1 1 d . . . . .
H41 H 0.678869 0.252918 0.324456 0.133 Uiso 1 1 calc R U . . .
C43 C 0.5765(5) 0.1247(4) 0.3061(4) 0.1107(18) Uani 1 1 d D . . . .
C26 C 0.4927(4) 0.0680(3) 0.3839(3) 0.0972(15) Uani 1 1 d D . . . .
C34 C 0.7847(7) 0.5641(5) 0.8025(5) 0.144(2) Uani 1 1 d D U . . .
C50A C 0.8014(7) 0.4706(5) 0.5275(5) 0.110(3) Uani 0.649(8) 1 d D U P B 1
N4B N -0.293(2) -0.0213(12) 0.395(2) 0.116(10) Uani 0.184(8) 1 d D U P A 2
C25B C -0.2509(14) 0.0333(8) 0.4016(11) 0.070(7) Uani 0.184(8) 1 d D U P A 2
N8B N 0.8069(12) 0.4337(10) 0.4262(13) 0.126(5) Uani 0.351(8) 1 d D U P B 2
C50B C 0.7601(10) 0.3895(8) 0.4370(9) 0.102(4) Uani 0.351(8) 1 d D U P B 2
N10 N 0.7520(5) 0.5513(3) 0.8621(3) 0.1414(19) Uani 1 1 d D . . . .
C1_1 C 0.0617(12) 0.4638(8) 0.6666(10) 0.120(5) Uani 0.382(4) 1 d D U P C -1
H1A_1 H 0.040963 0.491104 0.717852 0.144 Uiso 0.382(4) 1 calc R U P C -1
H1B_1 H 0.053478 0.497448 0.639990 0.144 Uiso 0.382(4) 1 calc R U P C -1
C2_1 C 0.1767(11) 0.4461(11) 0.6720(14) 0.139(5) Uani 0.382(4) 1 d D U P C -1
H2A_1 H 0.185277 0.417720 0.704058 0.167 Uiso 0.382(4) 1 calc R U P C -1
H2B_1 H 0.193354 0.412233 0.621241 0.167 Uiso 0.382(4) 1 calc R U P C -1
C3_1 C 0.2531(12) 0.5129(9) 0.7025(11) 0.158(4) Uani 0.382(4) 1 d D U P C -1
H3A_1 H 0.247178 0.537130 0.757115 0.190 Uiso 0.382(4) 1 calc R U P C -1
H3B_1 H 0.226866 0.548666 0.681839 0.190 Uiso 0.382(4) 1 calc R U P C -1
C4_1 C 0.3685(13) 0.5116(13) 0.6943(12) 0.175(5) Uani 0.382(4) 1 d D U P C -1
H4A_1 H 0.379081 0.516214 0.646839 0.210 Uiso 0.382(4) 1 calc R U P C -1
H4B_1 H 0.390235 0.461096 0.688772 0.210 Uiso 0.382(4) 1 calc R U P C -1
C5_1 C 0.4413(17) 0.5713(12) 0.7566(12) 0.190(5) Uani 0.382(4) 1 d D U P C -1
H5A_1 H 0.394306 0.602331 0.792750 0.228 Uiso 0.382(4) 1 calc R U P C -1
H5B_1 H 0.477816 0.542282 0.781515 0.228 Uiso 0.382(4) 1 calc R U P C -1
C6_1 C 0.5209(18) 0.6265(11) 0.7577(16) 0.205(5) Uani 0.382(4) 1 d D U P C -1
H6A_1 H 0.537476 0.609934 0.705186 0.245 Uiso 0.382(4) 1 calc R U P C -1
H6B_1 H 0.583228 0.619609 0.786153 0.245 Uiso 0.382(4) 1 calc R U P C -1
C7_1 C 0.512(2) 0.7099(11) 0.7864(14) 0.207(5) Uani 0.382(4) 1 d D U P C -1
H7A_1 H 0.469750 0.717466 0.745771 0.249 Uiso 0.382(4) 1 calc R U P C -1
H7B_1 H 0.582236 0.731617 0.788068 0.249 Uiso 0.382(4) 1 calc R U P C -1
C8_1 C 0.471(2) 0.7623(13) 0.8579(14) 0.207(5) Uani 0.382(4) 1 d D U P C -1
H8A_1 H 0.452370 0.726972 0.880573 0.248 Uiso 0.382(4) 1 calc R U P C -1
H8B_1 H 0.535042 0.790971 0.888117 0.248 Uiso 0.382(4) 1 calc R U P C -1
C9_1 C 0.3933(18) 0.8193(13) 0.8843(13) 0.211(5) Uani 0.382(4) 1 d D U P C -1
H9A_1 H 0.333466 0.794219 0.895471 0.253 Uiso 0.382(4) 1 calc R U P C -1
H9B_1 H 0.368970 0.831282 0.841469 0.253 Uiso 0.382(4) 1 calc R U P C -1
C10_1 C 0.420(2) 0.8938(14) 0.9510(19) 0.232(6) Uani 0.382(4) 1 d D U P C -1
H10A_1 H 0.451230 0.931048 0.934817 0.279 Uiso 0.382(4) 1 calc R U P C -1
H10B_1 H 0.469911 0.886796 0.987981 0.279 Uiso 0.382(4) 1 calc R U P C -1
C11_1 C 0.320(3) 0.9233(18) 0.987(2) 0.246(6) Uani 0.382(4) 1 d D U P C -1
H11A_1 H 0.266287 0.880534 0.968027 0.295 Uiso 0.382(4) 1 calc R U P C -1
H11B_1 H 0.333684 0.938393 1.041933 0.295 Uiso 0.382(4) 1 calc R U P C -1
C12_1 C 0.275(2) 0.9894(19) 0.975(2) 0.265(6) Uani 0.382(4) 1 d D U P C -1
H12A_1 H 0.282027 0.981462 0.922618 0.318 Uiso 0.382(4) 1 calc R U P C -1
H12B_1 H 0.317678 1.035922 1.007904 0.318 Uiso 0.382(4) 1 calc R U P C -1
C13_1 C 0.161(2) 1.0050(18) 0.9891(16) 0.267(7) Uani 0.382(4) 1 d D U P C -1
H13A_1 H 0.124115 0.955434 0.977737 0.320 Uiso 0.382(4) 1 calc R U P C -1
H13B_1 H 0.160348 1.035391 1.043671 0.320 Uiso 0.382(4) 1 calc R U P C -1
C14_1 C 0.095(2) 1.0439(17) 0.9496(14) 0.270(8) Uani 0.382(4) 1 d D U P C -1
H14A_1 H 0.025575 1.038986 0.964973 0.324 Uiso 0.382(4) 1 calc R U P C -1
H14B_1 H 0.118744 1.098003 0.978199 0.324 Uiso 0.382(4) 1 calc R U P C -1
C15_1 C 0.072(2) 1.0386(16) 0.8725(14) 0.281(8) Uani 0.382(4) 1 d D U P C -1
H15A_1 H -0.001491 1.050591 0.867975 0.338 Uiso 0.382(4) 1 calc R U P C -1
H15B_1 H 0.075174 0.984730 0.838155 0.338 Uiso 0.382(4) 1 calc R U P C -1
C16_1 C 0.1355(15) 1.0866(9) 0.8404(9) 0.117(5) Uani 0.382(4) 1 d D U P C -1
H16A_1 H 0.107566 1.074801 0.788643 0.176 Uiso 0.382(4) 1 calc R U P C -1
H16B_1 H 0.130850 1.140732 0.871243 0.176 Uiso 0.382(4) 1 calc R U P C -1
H16C_1 H 0.208124 1.074347 0.841186 0.176 Uiso 0.382(4) 1 calc R U P C -1
C1_3 C 0.4547(17) 0.2016(12) 0.6986(12) 0.114(6) Uani 0.264(4) 1 d D U P D -1
H1A_3 H 0.491533 0.206464 0.746748 0.137 Uiso 0.264(4) 1 calc R U P D -1
H1B_3 H 0.440565 0.146922 0.666297 0.137 Uiso 0.264(4) 1 calc R U P D -1
C2_3 C 0.3526(19) 0.239(3) 0.714(2) 0.122(5) Uani 0.264(4) 1 d D U P D -1
H2A_3 H 0.366759 0.294792 0.740473 0.146 Uiso 0.264(4) 1 calc R U P D -1
H2B_3 H 0.311886 0.228877 0.665111 0.146 Uiso 0.264(4) 1 calc R U P D -1
C3_3 C 0.2903(15) 0.2108(14) 0.7594(15) 0.149(4) Uani 0.264(4) 1 d D U P D -1
H3A_3 H 0.332434 0.218633 0.806697 0.179 Uiso 0.264(4) 1 calc R U P D -1
H3B_3 H 0.272999 0.155649 0.731306 0.179 Uiso 0.264(4) 1 calc R U P D -1
C4_3 C 0.1883(15) 0.2523(13) 0.7783(14) 0.155(5) Uani 0.264(4) 1 d D U P D -1
H4A_3 H 0.154200 0.239064 0.815126 0.186 Uiso 0.264(4) 1 calc R U P D -1
H4B_3 H 0.203223 0.307966 0.799609 0.186 Uiso 0.264(4) 1 calc R U P D -1
C5_3 C 0.119(2) 0.2255(14) 0.7037(19) 0.170(5) Uani 0.264(4) 1 d D U P D -1
H5A_3 H 0.150188 0.240676 0.667165 0.203 Uiso 0.264(4) 1 calc R U P D -1
H5B_3 H 0.049262 0.245302 0.711434 0.203 Uiso 0.264(4) 1 calc R U P D -1
C6_3 C 0.114(2) 0.1389(14) 0.6784(17) 0.175(5) Uani 0.264(4) 1 d D U P D -1
H6A_3 H 0.095406 0.112886 0.623456 0.210 Uiso 0.264(4) 1 calc R U P D -1
H6B_3 H 0.181494 0.122597 0.690960 0.210 Uiso 0.264(4) 1 calc R U P D -1
C7_3 C 0.031(2) 0.1200(14) 0.7200(16) 0.180(5) Uani 0.264(4) 1 d D U P D -1
H7A_3 H -0.019570 0.159516 0.735060 0.216 Uiso 0.264(4) 1 calc R U P D -1
H7B_3 H 0.062034 0.114518 0.765139 0.216 Uiso 0.264(4) 1 calc R U P D -1
C8_3 C -0.020(3) 0.0440(16) 0.6615(18) 0.197(6) Uani 0.264(4) 1 d D U P D -1
H8A_3 H -0.067326 0.053599 0.624366 0.236 Uiso 0.264(4) 1 calc R U P D -1
H8B_3 H 0.033629 0.011804 0.634398 0.236 Uiso 0.264(4) 1 calc R U P D -1
C9_3 C -0.081(2) 0.0027(15) 0.6973(16) 0.215(6) Uani 0.264(4) 1 d D U P D -1
H9A_3 H -0.141276 0.031094 0.718142 0.258 Uiso 0.264(4) 1 calc R U P D -1
H9B_3 H -0.036740 -0.001306 0.738982 0.258 Uiso 0.264(4) 1 calc R U P D -1
C10_3 C -0.117(2) -0.0754(15) 0.6393(19) 0.219(6) Uani 0.264(4) 1 d D U P D -1
H10A_3 H -0.055417 -0.098670 0.614435 0.263 Uiso 0.264(4) 1 calc R U P D -1
H10B_3 H -0.139037 -0.105520 0.666616 0.263 Uiso 0.264(4) 1 calc R U P D -1
C11_3 C -0.200(2) -0.0862(16) 0.5793(18) 0.228(6) Uani 0.264(4) 1 d D U P D -1
H11A_3 H -0.174876 -0.064055 0.545706 0.274 Uiso 0.264(4) 1 calc R U P D -1
H11B_3 H -0.259476 -0.057969 0.602343 0.274 Uiso 0.264(4) 1 calc R U P D -1
C12_3 C -0.237(3) -0.1687(18) 0.5323(17) 0.220(6) Uani 0.264(4) 1 d D U P D -1
H12A_3 H -0.179500 -0.196086 0.505729 0.264 Uiso 0.264(4) 1 calc R U P D -1
H12B_3 H -0.293089 -0.170675 0.493849 0.264 Uiso 0.264(4) 1 calc R U P D -1
C13_3 C -0.278(3) -0.2095(19) 0.5781(19) 0.224(6) Uani 0.264(4) 1 d D U P D -1
H13A_3 H -0.220032 -0.217738 0.609217 0.269 Uiso 0.264(4) 1 calc R U P D -1
H13B_3 H -0.327326 -0.178151 0.611885 0.269 Uiso 0.264(4) 1 calc R U P D -1
C14_3 C -0.332(3) -0.2849(19) 0.5250(19) 0.229(6) Uani 0.264(4) 1 d D U P D -1
H14A_3 H -0.280410 -0.318200 0.495644 0.274 Uiso 0.264(4) 1 calc R U P D -1
H14B_3 H -0.383443 -0.276774 0.489459 0.274 Uiso 0.264(4) 1 calc R U P D -1
C15_3 C -0.387(2) -0.324(2) 0.568(2) 0.238(7) Uani 0.264(4) 1 d D U P D -1
H15A_3 H -0.434632 -0.289632 0.600535 0.285 Uiso 0.264(4) 1 calc R U P D -1
H15B_3 H -0.427306 -0.370506 0.532306 0.285 Uiso 0.264(4) 1 calc R U P D -1
C16_3 C -0.306(3) -0.344(2) 0.616(2) 0.242(10) Uani 0.264(4) 1 d D U P D -1
H16A_3 H -0.340594 -0.369317 0.643326 0.363 Uiso 0.264(4) 1 calc R U P D -1
H16B_3 H -0.259353 -0.378874 0.583459 0.363 Uiso 0.264(4) 1 calc R U P D -1
H16C_3 H -0.266659 -0.298220 0.651503 0.363 Uiso 0.264(4) 1 calc R U P D -1
C1_4 C 0.4684(7) 0.1951(5) 0.6991(5) 0.100(2) Uani 0.736(4) 1 d D U P D -2
H1A_4 H 0.514625 0.196326 0.742274 0.120 Uiso 0.736(4) 1 calc R U P D -2
H1B_4 H 0.453642 0.141393 0.663516 0.120 Uiso 0.736(4) 1 calc R U P D -2
C2_4 C 0.3678(6) 0.2290(8) 0.7264(7) 0.114(3) Uani 0.736(4) 1 d D U P D -2
H2A_4 H 0.384075 0.280904 0.765763 0.136 Uiso 0.736(4) 1 calc R U P D -2
H2B_4 H 0.334903 0.198553 0.749942 0.136 Uiso 0.736(4) 1 calc R U P D -2
C3_4 C 0.2903(6) 0.2329(5) 0.6658(5) 0.124(2) Uani 0.736(4) 1 d D U P D -2
H3A_4 H 0.321464 0.266444 0.644905 0.148 Uiso 0.736(4) 1 calc R U P D -2
H3B_4 H 0.278241 0.181587 0.624643 0.148 Uiso 0.736(4) 1 calc R U P D -2
C4_4 C 0.1864(6) 0.2615(5) 0.6917(6) 0.144(3) Uani 0.736(4) 1 d D U P D -2
H4A_4 H 0.146846 0.271336 0.651597 0.173 Uiso 0.736(4) 1 calc R U P D -2
H4B_4 H 0.198333 0.310165 0.736516 0.173 Uiso 0.736(4) 1 calc R U P D -2
C5_4 C 0.1195(9) 0.2034(6) 0.7115(7) 0.159(3) Uani 0.736(4) 1 d D U P D -2
H5A_4 H 0.162810 0.184216 0.743070 0.190 Uiso 0.736(4) 1 calc R U P D -2
H5B_4 H 0.061329 0.228614 0.739444 0.190 Uiso 0.736(4) 1 calc R U P D -2
C6_4 C 0.0771(9) 0.1359(6) 0.6348(7) 0.190(4) Uani 0.736(4) 1 d D U P D -2
H6A_4 H 0.034632 0.155165 0.602934 0.227 Uiso 0.736(4) 1 calc R U P D -2
H6B_4 H 0.135246 0.110158 0.607243 0.227 Uiso 0.736(4) 1 calc R U P D -2
C7_4 C 0.0119(10) 0.0812(7) 0.6539(8) 0.189(4) Uani 0.736(4) 1 d D U P D -2
H7A_4 H -0.049162 0.106215 0.677688 0.227 Uiso 0.736(4) 1 calc R U P D -2
H7B_4 H 0.052982 0.066521 0.690103 0.227 Uiso 0.736(4) 1 calc R U P D -2
C8_4 C -0.0235(9) 0.0106(7) 0.5829(8) 0.214(4) Uani 0.736(4) 1 d D U P D -2
H8A_4 H -0.062238 0.023984 0.544916 0.257 Uiso 0.736(4) 1 calc R U P D -2
H8B_4 H 0.035985 -0.018339 0.560887 0.257 Uiso 0.736(4) 1 calc R U P D -2
C9_4 C -0.0933(9) -0.0340(7) 0.6118(8) 0.197(4) Uani 0.736(4) 1 d D U P D -2
H9A_4 H -0.055317 -0.041553 0.653864 0.236 Uiso 0.736(4) 1 calc R U P D -2
H9B_4 H -0.154563 -0.005532 0.630556 0.236 Uiso 0.736(4) 1 calc R U P D -2
C10_4 C -0.1274(10) -0.1097(8) 0.5489(8) 0.233(4) Uani 0.736(4) 1 d D U P D -2
H10A_4 H -0.067229 -0.139430 0.529747 0.280 Uiso 0.736(4) 1 calc R U P D -2
H10B_4 H -0.167856 -0.103520 0.507070 0.280 Uiso 0.736(4) 1 calc R U P D -2
C11_4 C -0.1961(10) -0.1486(8) 0.5872(8) 0.223(4) Uani 0.736(4) 1 d D U P D -2
H11A_4 H -0.153720 -0.153078 0.629360 0.267 Uiso 0.736(4) 1 calc R U P D -2
H11B_4 H -0.253183 -0.116186 0.608207 0.267 Uiso 0.736(4) 1 calc R U P D -2
C12_4 C -0.2400(11) -0.2244(8) 0.5346(9) 0.240(5) Uani 0.736(4) 1 d D U P D -2
H12A_4 H -0.183837 -0.254553 0.508184 0.288 Uiso 0.736(4) 1 calc R U P D -2
H12B_4 H -0.290268 -0.219289 0.496562 0.288 Uiso 0.736(4) 1 calc R U P D -2
C13_4 C -0.2924(12) -0.2654(9) 0.5731(9) 0.240(5) Uani 0.736(4) 1 d D U P D -2
H13A_4 H -0.240925 -0.269906 0.610896 0.288 Uiso 0.736(4) 1 calc R U P D -2
H13B_4 H -0.346382 -0.233573 0.600690 0.288 Uiso 0.736(4) 1 calc R U P D -2
C14_4 C -0.3412(12) -0.3417(8) 0.5265(9) 0.249(5) Uani 0.736(4) 1 d D U P D -2
H14A_4 H -0.287818 -0.374720 0.499511 0.298 Uiso 0.736(4) 1 calc R U P D -2
H14B_4 H -0.393235 -0.338184 0.488427 0.298 Uiso 0.736(4) 1 calc R U P D -2
C15_4 C -0.3927(13) -0.3773(10) 0.5707(10) 0.253(6) Uani 0.736(4) 1 d D U P D -2
H15A_4 H -0.440796 -0.342325 0.602272 0.303 Uiso 0.736(4) 1 calc R U P D -2
H15B_4 H -0.340043 -0.387818 0.603979 0.303 Uiso 0.736(4) 1 calc R U P D -2
C16_4 C -0.4513(11) -0.4502(9) 0.5175(10) 0.283(7) Uani 0.736(4) 1 d D U P D -2
H16A_4 H -0.485243 -0.473792 0.546279 0.424 Uiso 0.736(4) 1 calc R U P D -2
H16B_4 H -0.503648 -0.439335 0.484975 0.424 Uiso 0.736(4) 1 calc R U P D -2
H16C_4 H -0.403166 -0.484706 0.486678 0.424 Uiso 0.736(4) 1 calc R U P D -2
C1_5 C -0.3396(9) 0.3214(7) 1.0116(6) 0.210(5) Uani 0.816(9) 1 d D U P E 1
H1A_5 H -0.403336 0.347633 1.024478 0.314 Uiso 0.816(9) 1 calc R U P E 1
H1B_5 H -0.346091 0.272922 1.016179 0.314 Uiso 0.816(9) 1 calc R U P E 1
H1C_5 H -0.281062 0.352907 1.045923 0.314 Uiso 0.816(9) 1 calc R U P E 1
C2_5 C -0.3219(8) 0.3073(6) 0.9324(5) 0.173(4) Uani 0.816(9) 1 d D U P E 1
H2A_5 H -0.382775 0.276967 0.898854 0.208 Uiso 0.816(9) 1 calc R U P E 1
H2B_5 H -0.317931 0.356725 0.928514 0.208 Uiso 0.816(9) 1 calc R U P E 1
C3_5 C -0.2283(9) 0.2680(6) 0.9047(5) 0.173(3) Uani 0.816(9) 1 d D U P E 1
H3_5 H -0.177104 0.312476 0.931140 0.207 Uiso 0.816(9) 1 calc R U P E 1
C4_5 C -0.1823(10) 0.2188(8) 0.9333(7) 0.212(4) Uani 0.816(9) 1 d D U P E 1
H4A_5 H -0.231397 0.174457 0.921489 0.254 Uiso 0.816(9) 1 calc R U P E 1
H4B_5 H -0.169946 0.245506 0.988584 0.254 Uiso 0.816(9) 1 calc R U P E 1
C5_5 C -0.0847(12) 0.1920(9) 0.9034(8) 0.246(6) Uani 0.816(9) 1 d D U P E 1
H5A_5 H -0.057115 0.158298 0.925479 0.368 Uiso 0.816(9) 1 calc R U P E 1
H5B_5 H -0.096434 0.164372 0.848761 0.368 Uiso 0.816(9) 1 calc R U P E 1
H5C_5 H -0.034916 0.235496 0.915928 0.368 Uiso 0.816(9) 1 calc R U P E 1
C1_6 C -0.404(3) 0.303(3) 0.945(2) 0.217(12) Uani 0.184(9) 1 d D U P E 2
H1A_6 H -0.466517 0.280204 0.953587 0.325 Uiso 0.184(9) 1 calc R U P E 2
H1B_6 H -0.376002 0.346042 0.991287 0.325 Uiso 0.184(9) 1 calc R U P E 2
H1C_6 H -0.420248 0.321480 0.905557 0.325 Uiso 0.184(9) 1 calc DR U P E 2
C2_6 C -0.324(3) 0.245(2) 0.9204(19) 0.195(7) Uani 0.184(9) 1 d D U P E 2
H2A_6 H -0.312891 0.226597 0.960195 0.234 Uiso 0.184(9) 1 calc R U P E 2
H2B_6 H -0.356795 0.202225 0.875129 0.234 Uiso 0.184(9) 1 calc R U P E 2
C3_6 C -0.222(2) 0.2632(16) 0.9031(7) 0.186(7) Uani 0.184(9) 1 d D U P E 2
H3_6 H -0.236717 0.317913 0.920609 0.223 Uiso 0.184(9) 1 calc R U P E 2
C4_6 C -0.128(3) 0.283(2) 0.9541(13) 0.175(6) Uani 0.184(9) 1 d D U P E 2
H4A_6 H -0.149824 0.301493 1.005455 0.210 Uiso 0.184(9) 1 calc R U P E 2
H4B_6 H -0.092805 0.326949 0.949965 0.210 Uiso 0.184(9) 1 calc R U P E 2
C5_6 C -0.048(4) 0.228(3) 0.949(3) 0.204(12) Uani 0.184(9) 1 d D U P E 2
H5A_6 H 0.008733 0.252710 0.988653 0.307 Uiso 0.184(9) 1 calc R U P E 2
H5B_6 H -0.079117 0.184567 0.955960 0.307 Uiso 0.184(9) 1 calc R U P E 2
H5C_6 H -0.021632 0.210231 0.900016 0.307 Uiso 0.184(9) 1 calc R U P E 2
C1_7 C 0.1840(10) 0.2075(7) 0.2105(7) 0.178(5) Uani 0.710(10) 1 d D U P F 1
H1A_7 H 0.232234 0.172804 0.179902 0.267 Uiso 0.710(10) 1 calc R U P F 1
H1B_7 H 0.215718 0.259361 0.232055 0.267 Uiso 0.710(10) 1 calc R U P F 1
H1C_7 H 0.167846 0.192850 0.251004 0.267 Uiso 0.710(10) 1 calc R U P F 1
C2_7 C 0.0863(9) 0.2034(8) 0.1623(6) 0.155(4) Uani 0.710(10) 1 d D U P F 1
H2A_7 H 0.102728 0.217404 0.120974 0.187 Uiso 0.710(10) 1 calc R U P F 1
H2B_7 H 0.054785 0.150795 0.139951 0.187 Uiso 0.710(10) 1 calc R U P F 1
C3_7 C 0.0112(9) 0.2558(6) 0.2077(5) 0.142(4) Uani 0.710(10) 1 d D U P F 1
H3_7 H 0.046572 0.307695 0.226900 0.171 Uiso 0.710(10) 1 calc R U P F 1
C4_7 C -0.0853(10) 0.2580(9) 0.1603(6) 0.159(4) Uani 0.710(10) 1 d D U P F 1
H4A_7 H -0.065480 0.275370 0.121859 0.190 Uiso 0.710(10) 1 calc R U P F 1
H4B_7 H -0.118451 0.206083 0.133933 0.190 Uiso 0.710(10) 1 calc R U P F 1
C5_7 C -0.1584(11) 0.3068(8) 0.2031(8) 0.164(5) Uani 0.710(10) 1 d D U P F 1
H5A_7 H -0.219108 0.306032 0.169693 0.246 Uiso 0.710(10) 1 calc R U P F 1
H5B_7 H -0.179692 0.289312 0.240607 0.246 Uiso 0.710(10) 1 calc R U P F 1
H5C_7 H -0.126693 0.358636 0.228527 0.246 Uiso 0.710(10) 1 calc R U P F 1
C1_8 C 0.180(2) 0.1895(14) 0.1304(14) 0.166(9) Uani 0.290(10) 1 d D U P F 2
H1A_8 H 0.225684 0.147726 0.111884 0.249 Uiso 0.290(10) 1 calc R U P F 2
H1B_8 H 0.138050 0.192269 0.087929 0.249 Uiso 0.290(10) 1 calc R U P F 2
H1C_8 H 0.222081 0.237324 0.157755 0.249 Uiso 0.290(10) 1 calc R U P F 2
C2_8 C 0.110(2) 0.1760(15) 0.1828(16) 0.158(7) Uani 0.290(10) 1 d D U P F 2
H2A_8 H 0.151251 0.173019 0.225951 0.190 Uiso 0.290(10) 1 calc R U P F 2
H2B_8 H 0.066862 0.127772 0.155828 0.190 Uiso 0.290(10) 1 calc R U P F 2
C3_8 C 0.0396(17) 0.2435(11) 0.2103(8) 0.153(6) Uani 0.290(10) 1 d D U P F 2
H3_8 H 0.086724 0.290555 0.229300 0.184 Uiso 0.290(10) 1 calc R U P F 2
C4_8 C -0.039(3) 0.249(2) 0.1516(11) 0.159(6) Uani 0.290(10) 1 d D U P F 2
H4A_8 H -0.084317 0.201932 0.128670 0.190 Uiso 0.290(10) 1 calc R U P F 2
H4B_8 H -0.002088 0.254280 0.111415 0.190 Uiso 0.290(10) 1 calc R U P F 2
C5_8 C -0.106(3) 0.3161(19) 0.183(2) 0.166(10) Uani 0.290(10) 1 d D U P F 2
H5A_8 H -0.155261 0.316742 0.142420 0.249 Uiso 0.290(10) 1 calc R U P F 2
H5B_8 H -0.144775 0.311061 0.221837 0.249 Uiso 0.290(10) 1 calc R U P F 2
H5C_8 H -0.062475 0.363454 0.204568 0.249 Uiso 0.290(10) 1 calc R U P F 2
C1_9 C 0.7341(14) 0.7311(7) 1.0364(8) 0.265(6) Uani 0.689(7) 1 d D U P G 2
H1A_9 H 0.680459 0.766859 1.041268 0.397 Uiso 0.689(7) 1 calc R U P G 2
H1B_9 H 0.732517 0.713101 1.076354 0.397 Uiso 0.689(7) 1 calc R U P G 2
H1C_9 H 0.802113 0.756463 1.040342 0.397 Uiso 0.689(7) 1 calc R U P G 2
C2_9 C 0.7161(14) 0.6695(8) 0.9667(8) 0.234(4) Uani 0.689(7) 1 d D U P G 2
H2A_9 H 0.714383 0.690553 0.928278 0.280 Uiso 0.689(7) 1 calc R U P G 2
H2B_9 H 0.645361 0.647549 0.963993 0.280 Uiso 0.689(7) 1 calc R U P G 2
C3_9 C 0.7855(11) 0.6036(6) 0.9413(6) 0.215(4) Uani 0.689(7) 1 d D U P G 2
H3_9 H 0.771954 0.574405 0.971970 0.257 Uiso 0.689(7) 1 calc R U P G 2
C4_9 C 0.8985(10) 0.6261(7) 0.9561(7) 0.222(4) Uani 0.689(7) 1 d D U P G 2
H4A_9 H 0.909946 0.667879 0.940199 0.267 Uiso 0.689(7) 1 calc R U P G 2
H4B_9 H 0.916014 0.647534 1.011178 0.267 Uiso 0.689(7) 1 calc R U P G 2
C5_9 C 0.9724(10) 0.5716(6) 0.9234(7) 0.204(5) Uani 0.689(7) 1 d D U P G 2
H5A_9 H 1.042410 0.596215 0.939119 0.307 Uiso 0.689(7) 1 calc R U P G 2
H5B_9 H 0.965697 0.530446 0.939998 0.307 Uiso 0.689(7) 1 calc R U P G 2
H5C_9 H 0.959589 0.550926 0.868548 0.307 Uiso 0.689(7) 1 calc R U P G 2
C1_10 C 0.611(2) 0.6857(17) 0.9719(18) 0.246(7) Uani 0.311(7) 1 d D U P G 1
H1A_10 H 0.570672 0.728604 0.973930 0.370 Uiso 0.311(7) 1 calc R U P G 1
H1B_10 H 0.568634 0.638220 0.943224 0.370 Uiso 0.311(7) 1 calc R U P G 1
H1C_10 H 0.629743 0.690182 1.022942 0.370 Uiso 0.311(7) 1 calc R U P G 1
C2_10 C 0.707(3) 0.6861(10) 0.9342(15) 0.228(5) Uani 0.311(7) 1 d D U P G 1
H2A_10 H 0.752305 0.732982 0.962400 0.274 Uiso 0.311(7) 1 calc R U P G 1
H2B_10 H 0.690639 0.680546 0.881956 0.274 Uiso 0.311(7) 1 calc R U P G 1
C3_10 C 0.7575(19) 0.6170(8) 0.9364(7) 0.226(5) Uani 0.311(7) 1 d D U P G 1
H3_10 H 0.827795 0.635698 0.931236 0.271 Uiso 0.311(7) 1 calc R U P G 1
C4_10 C 0.793(2) 0.6064(16) 1.0018(8) 0.231(5) Uani 0.311(7) 1 d D U P G 1
H4A_10 H 0.740393 0.574705 1.012236 0.278 Uiso 0.311(7) 1 calc R U P G 1
H4B_10 H 0.803517 0.655994 1.045574 0.278 Uiso 0.311(7) 1 calc R U P G 1
C5_10 C 0.892(2) 0.5683(17) 0.9889(18) 0.234(7) Uani 0.311(7) 1 d D U P G 1
H5A_10 H 0.917388 0.560584 1.033621 0.350 Uiso 0.311(7) 1 calc R U P G 1
H5B_10 H 0.880669 0.519147 0.945755 0.350 Uiso 0.311(7) 1 calc R U P G 1
H5C_10 H 0.943589 0.600174 0.978985 0.350 Uiso 0.311(7) 1 calc R U P G 1
C1_11 C 0.3280(8) 0.0423(6) 0.2217(7) 0.177(5) Uani 0.851(9) 1 d D U P H 1
H1A_11 H 0.283401 0.048739 0.182197 0.266 Uiso 0.851(9) 1 calc R U P H 1
H1B_11 H 0.290272 0.010835 0.241197 0.266 Uiso 0.851(9) 1 calc R U P H 1
H1C_11 H 0.348203 0.092088 0.262438 0.266 Uiso 0.851(9) 1 calc R U P H 1
C2_11 C 0.4249(7) 0.0039(5) 0.1893(4) 0.139(3) Uani 0.851(9) 1 d D U P H 1
H2A_11 H 0.403748 -0.045814 0.147380 0.167 Uiso 0.851(9) 1 calc R U P H 1
H2B_11 H 0.461654 0.035404 0.168612 0.167 Uiso 0.851(9) 1 calc R U P H 1
C3_11 C 0.4987(6) -0.0083(4) 0.2471(4) 0.123(2) Uani 0.851(9) 1 d D U P H 1
H3_11 H 0.459340 -0.042523 0.264163 0.147 Uiso 0.851(9) 1 calc R U P H 1
C4_11 C 0.5955(7) -0.0469(5) 0.2197(5) 0.130(3) Uani 0.851(9) 1 d D U P H 1
H4A_11 H 0.640695 -0.013114 0.206503 0.156 Uiso 0.851(9) 1 calc R U P H 1
H4B_11 H 0.633575 -0.056580 0.260387 0.156 Uiso 0.851(9) 1 calc R U P H 1
C5_11 C 0.5706(7) -0.1207(5) 0.1522(4) 0.145(3) Uani 0.851(9) 1 d D U P H 1
H5A_11 H 0.634936 -0.144490 0.135686 0.217 Uiso 0.851(9) 1 calc R U P H 1
H5B_11 H 0.526808 -0.154566 0.165416 0.217 Uiso 0.851(9) 1 calc R U P H 1
H5C_11 H 0.533920 -0.111140 0.111582 0.217 Uiso 0.851(9) 1 calc R U P H 1
C1_12 C 0.351(4) 0.085(3) 0.221(3) 0.132(11) Uani 0.149(9) 1 d D U P H 2
H1A_12 H 0.280939 0.082118 0.196532 0.198 Uiso 0.149(9) 1 calc R U P H 2
H1B_12 H 0.352818 0.118735 0.274458 0.198 Uiso 0.149(9) 1 calc R U P H 2
H1C_12 H 0.400440 0.105348 0.197633 0.198 Uiso 0.149(9) 1 calc R U P H 2
C2_12 C 0.378(3) 0.007(2) 0.213(2) 0.128(7) Uani 0.149(9) 1 d D U P H 2
H2A_12 H 0.324784 -0.012286 0.234754 0.153 Uiso 0.149(9) 1 calc R U P H 2
H2B_12 H 0.372145 -0.025600 0.158349 0.153 Uiso 0.149(9) 1 calc R U P H 2
C3_12 C 0.481(2) -0.0022(11) 0.2458(8) 0.130(6) Uani 0.149(9) 1 d D U P H 2
H3_12 H 0.460247 -0.037594 0.268482 0.157 Uiso 0.149(9) 1 calc R U P H 2
C4_12 C 0.561(4) -0.046(3) 0.1991(16) 0.130(7) Uani 0.149(9) 1 d D U P H 2
H4A_12 H 0.581757 -0.021122 0.166663 0.155 Uiso 0.149(9) 1 calc R U P H 2
H4B_12 H 0.530409 -0.097464 0.166070 0.155 Uiso 0.149(9) 1 calc R U P H 2
C5_12 C 0.658(3) -0.053(3) 0.245(2) 0.130(10) Uani 0.149(9) 1 d D U P H 2
H5A_12 H 0.707016 -0.082877 0.210809 0.195 Uiso 0.149(9) 1 calc R U P H 2
H5B_12 H 0.689898 -0.002859 0.276883 0.195 Uiso 0.149(9) 1 calc R U P H 2
H5C_12 H 0.638494 -0.079284 0.276289 0.195 Uiso 0.149(9) 1 calc R U P H 2
C1_2 C 0.0411(8) 0.4719(5) 0.6667(7) 0.114(3) Uani 0.618(4) 1 d D U P C -2
H1A_2 H -0.004610 0.503208 0.703754 0.137 Uiso 0.618(4) 1 calc R U P C -2
H1B_2 H 0.049544 0.494851 0.630437 0.137 Uiso 0.618(4) 1 calc R U P C -2
C2_2 C 0.1482(7) 0.4713(5) 0.7075(6) 0.114(3) Uani 0.618(4) 1 d D U P C -2
H2A_2 H 0.174961 0.524252 0.738763 0.137 Uiso 0.618(4) 1 calc R U P C -2
H2B_2 H 0.139711 0.445490 0.741298 0.137 Uiso 0.618(4) 1 calc R U P C -2
C3_2 C 0.2273(8) 0.4314(6) 0.6530(6) 0.122(3) Uani 0.618(4) 1 d D U P C -2
H3A_2 H 0.231506 0.454698 0.616639 0.147 Uiso 0.618(4) 1 calc R U P C -2
H3B_2 H 0.202791 0.377462 0.624389 0.147 Uiso 0.618(4) 1 calc R U P C -2
C4_2 C 0.3358(8) 0.4356(6) 0.6922(7) 0.155(3) Uani 0.618(4) 1 d D U P C -2
H4A_2 H 0.331078 0.405354 0.722374 0.186 Uiso 0.618(4) 1 calc R U P C -2
H4B_2 H 0.381027 0.409197 0.652512 0.186 Uiso 0.618(4) 1 calc R U P C -2
C5_2 C 0.3895(11) 0.5084(7) 0.7411(8) 0.178(4) Uani 0.618(4) 1 d D U P C -2
H5A_2 H 0.439951 0.500218 0.777269 0.214 Uiso 0.618(4) 1 calc R U P C -2
H5B_2 H 0.338354 0.542241 0.770199 0.214 Uiso 0.618(4) 1 calc R U P C -2
C6_2 C 0.4466(14) 0.5485(7) 0.7013(8) 0.195(4) Uani 0.618(4) 1 d D U P C -2
H6A_2 H 0.511995 0.523399 0.688836 0.234 Uiso 0.618(4) 1 calc R U P C -2
H6B_2 H 0.404735 0.536830 0.653018 0.234 Uiso 0.618(4) 1 calc R U P C -2
C7_2 C 0.4735(14) 0.6288(7) 0.7336(8) 0.201(4) Uani 0.618(4) 1 d D U P C -2
H7A_2 H 0.434402 0.648175 0.700299 0.241 Uiso 0.618(4) 1 calc R U P C -2
H7B_2 H 0.547213 0.633783 0.725810 0.241 Uiso 0.618(4) 1 calc R U P C -2
C8_2 C 0.4640(14) 0.6862(8) 0.8117(8) 0.217(4) Uani 0.618(4) 1 d D U P C -2
H8A_2 H 0.486981 0.663097 0.846577 0.260 Uiso 0.618(4) 1 calc R U P C -2
H8B_2 H 0.389556 0.694164 0.816269 0.260 Uiso 0.618(4) 1 calc R U P C -2
C9_2 C 0.5212(15) 0.7639(9) 0.8396(10) 0.226(5) Uani 0.618(4) 1 d D U P C -2
H9A_2 H 0.595331 0.753636 0.837132 0.272 Uiso 0.618(4) 1 calc R U P C -2
H9B_2 H 0.503093 0.782224 0.800118 0.272 Uiso 0.618(4) 1 calc R U P C -2
C10_2 C 0.5176(13) 0.8297(8) 0.9101(9) 0.209(4) Uani 0.618(4) 1 d D U P C -2
H10A_2 H 0.562890 0.819830 0.947727 0.251 Uiso 0.618(4) 1 calc R U P C -2
H10B_2 H 0.552851 0.872344 0.903558 0.251 Uiso 0.618(4) 1 calc R U P C -2
C11_2 C 0.4281(15) 0.8587(10) 0.9453(12) 0.240(5) Uani 0.618(4) 1 d D U P C -2
H11A_2 H 0.447018 0.866097 0.997826 0.289 Uiso 0.618(4) 1 calc R U P C -2
H11B_2 H 0.377351 0.814297 0.924170 0.289 Uiso 0.618(4) 1 calc R U P C -2
C12_2 C 0.3659(16) 0.9203(12) 0.9533(14) 0.247(5) Uani 0.618(4) 1 d D U P C -2
H12A_2 H 0.345676 0.913187 0.900986 0.296 Uiso 0.618(4) 1 calc R U P C -2
H12B_2 H 0.415828 0.965207 0.974550 0.296 Uiso 0.618(4) 1 calc R U P C -2
C13_2 C 0.2719(17) 0.9478(13) 0.9919(14) 0.256(6) Uani 0.618(4) 1 d D U P C -2
H13A_2 H 0.290013 0.979209 1.046108 0.307 Uiso 0.618(4) 1 calc R U P C -2
H13B_2 H 0.223011 0.905000 0.985730 0.307 Uiso 0.618(4) 1 calc R U P C -2
C14_2 C 0.2268(18) 0.9943(12) 0.9528(13) 0.281(6) Uani 0.618(4) 1 d D U P C -2
H14A_2 H 0.266453 0.978535 0.908444 0.337 Uiso 0.618(4) 1 calc R U P C -2
H14B_2 H 0.157586 0.967722 0.932933 0.337 Uiso 0.618(4) 1 calc R U P C -2
C15_2 C 0.2053(19) 1.0719(10) 0.9634(11) 0.288(6) Uani 0.618(4) 1 d D U P C -2
H15A_2 H 0.271804 1.102775 0.976082 0.346 Uiso 0.618(4) 1 calc R U P C -2
H15B_2 H 0.164241 1.093833 1.006709 0.346 Uiso 0.618(4) 1 calc R U P C -2
C16_2 C 0.1464(17) 1.0787(11) 0.8947(12) 0.292(10) Uani 0.618(4) 1 d D U P C -2
H16A_2 H 0.172847 1.043670 0.848637 0.437 Uiso 0.618(4) 1 calc R U P C -2
H16B_2 H 0.156632 1.130763 0.898998 0.437 Uiso 0.618(4) 1 calc R U P C -2
H16C_2 H 0.072429 1.066075 0.893135 0.437 Uiso 0.618(4) 1 calc R U P C -2

loop_
_atom_site_aniso_label
_atom_site_aniso_U_11
_atom_site_aniso_U_22
_atom_site_aniso_U_33
_atom_site_aniso_U_23
_atom_site_aniso_U_13
_atom_site_aniso_U_12
O6 0.313(8) 0.106(3) 0.119(4) 0.026(3) 0.018(4) -0.038(4)
O5 0.112(3) 0.119(3) 0.108(3) 0.051(2) 0.018(2) -0.014(2)
O1 0.189(5) 0.128(4) 0.137(4) 0.067(3) 0.026(3) 0.003(3)
O2 0.153(4) 0.103(3) 0.131(3) 0.053(3) 0.020(3) -0.010(3)
O3 0.190(5) 0.112(3) 0.120(3) 0.016(3) 0.014(3) -0.016(3)
O4 0.118(3) 0.207(5) 0.185(5) 0.125(4) -0.004(3) -0.038(3)
N1 0.124(4) 0.148(5) 0.149(5) 0.096(4) 0.024(4) 0.019(4)
N2 0.103(3) 0.082(3) 0.128(4) 0.054(3) 0.014(3) 0.009(2)
N3 0.135(4) 0.097(3) 0.124(4) 0.039(3) 0.012(3) -0.009(3)
N4A 0.102(4) 0.083(4) 0.146(6) 0.054(4) 0.010(4) -0.010(3)
C25 0.124(5) 0.117(5) 0.158(7) 0.079(5) 0.004(5) -0.005(4)
C52 0.100(4) 0.123(5) 0.124(5) 0.074(4) 0.023(3) 0.029(4)
C53 0.101(4) 0.094(4) 0.139(5) 0.062(4) 0.005(4) 0.004(3)
C54 0.094(4) 0.091(4) 0.120(4) 0.054(4) 0.011(3) 0.017(3)
C50 0.089(3) 0.071(3) 0.118(4) 0.038(3) 0.012(3) 0.006(2)
C6 0.098(4) 0.078(3) 0.129(5) 0.050(3) 0.016(3) 0.011(3)
C7 0.095(4) 0.072(3) 0.116(4) 0.034(3) 0.012(3) 0.007(3)
C8 0.117(5) 0.096(4) 0.110(4) 0.046(4) 0.016(4) 0.010(3)
C9 0.131(5) 0.108(5) 0.114(5) 0.047(4) 0.026(4) 0.016(4)
C10 0.088(4) 0.078(3) 0.127(5) 0.030(3) 0.011(3) 0.003(3)
C11 0.102(4) 0.094(4) 0.128(5) 0.036(4) 0.016(4) 0.010(3)
C12 0.077(3) 0.069(3) 0.149(5) 0.030(4) 0.002(3) 0.005(2)
C13 0.072(3) 0.088(3) 0.135(5) 0.053(4) 0.020(3) 0.020(3)
C14 0.061(3) 0.070(3) 0.154(5) 0.050(3) 0.004(3) 0.004(2)
C15 0.074(3) 0.096(4) 0.138(5) 0.055(4) 0.006(3) 0.009(3)
C16 0.069(3) 0.107(4) 0.160(6) 0.070(4) -0.001(4) -0.002(3)
C17 0.083(4) 0.133(5) 0.138(5) 0.083(5) 0.018(4) 0.021(3)
C18 0.090(4) 0.144(6) 0.171(7) 0.092(6) -0.012(4) -0.008(4)
C19 0.073(3) 0.088(3) 0.135(5) 0.055(4) 0.005(3) 0.004(3)
C20 0.070(3) 0.102(4) 0.130(5) 0.064(4) 0.018(3) 0.020(3)
C21 0.078(3) 0.073(3) 0.121(4) 0.044(3) 0.011(3) 0.008(2)
C22 0.079(3) 0.079(3) 0.120(4) 0.045(3) 0.013(3) 0.013(3)
C23 0.071(3) 0.067(3) 0.126(4) 0.035(3) 0.011(3) 0.011(2)
C24 0.087(3) 0.085(3) 0.116(4) 0.047(3) 0.017(3) 0.020(3)
C25A 0.076(4) 0.096(5) 0.151(7) 0.073(5) 0.014(4) 0.007(4)
O7 0.202(5) 0.120(4) 0.207(6) 0.057(4) -0.003(4) -0.051(4)
O8 0.172(4) 0.162(4) 0.112(3) 0.083(3) 0.036(3) 0.021(3)
N6 0.095(3) 0.085(3) 0.108(3) 0.050(3) 0.018(2) 0.002(2)
N5 0.108(3) 0.117(4) 0.104(3) 0.060(3) 0.020(3) 0.008(3)
N8A 0.120(6) 0.120(7) 0.137(7) 0.078(6) 0.023(6) -0.006(5)
C46 0.074(3) 0.093(3) 0.100(4) 0.054(3) 0.017(3) 0.015(2)
C44 0.072(3) 0.100(4) 0.103(4) 0.058(3) 0.018(3) 0.018(3)
C45 0.072(3) 0.094(3) 0.112(4) 0.064(3) 0.021(3) 0.016(2)
C28 0.081(3) 0.097(4) 0.102(4) 0.051(3) 0.021(3) 0.007(3)
C39 0.074(3) 0.093(3) 0.124(4) 0.066(3) 0.017(3) 0.017(3)
C29 0.075(3) 0.093(3) 0.109(4) 0.060(3) 0.022(3) 0.007(2)
C47 0.081(3) 0.092(3) 0.114(4) 0.060(3) 0.021(3) 0.014(3)
C38 0.075(3) 0.097(4) 0.152(5) 0.085(4) 0.026(3) 0.015(3)
C27 0.080(3) 0.099(3) 0.096(3) 0.058(3) 0.021(3) 0.006(3)
C48 0.086(3) 0.092(4) 0.121(4) 0.056(4) 0.016(3) 0.020(3)
C42 0.088(3) 0.118(4) 0.119(4) 0.078(4) 0.032(3) 0.021(3)
C37 0.095(4) 0.107(4) 0.156(6) 0.081(4) 0.023(4) 0.015(3)
C30 0.098(4) 0.097(4) 0.111(4) 0.055(4) 0.026(3) 0.018(3)
C40 0.080(3) 0.126(5) 0.145(5) 0.096(4) 0.032(3) 0.022(3)
C36 0.111(5) 0.107(5) 0.172(7) 0.085(5) 0.020(5) 0.000(4)
C31 0.131(5) 0.092(4) 0.120(5) 0.054(4) 0.027(4) 0.016(3)
C49 0.097(4) 0.092(4) 0.146(5) 0.068(4) 0.026(4) 0.014(3)
C33 0.205(8) 0.100(5) 0.148(7) 0.061(5) 0.009(6) 0.001(5)
C32 0.120(4) 0.087(4) 0.106(4) 0.035(3) 0.006(3) 0.008(3)
C35 0.120(5) 0.091(4) 0.131(5) 0.044(4) 0.012(4) 0.008(3)
C41 0.098(4) 0.151(5) 0.130(5) 0.100(5) 0.034(4) 0.033(4)
C43 0.116(5) 0.133(5) 0.102(4) 0.065(4) 0.021(4) 0.030(4)
C26 0.091(4) 0.125(5) 0.091(4) 0.058(4) 0.021(3) 0.020(3)
C34 0.163(7) 0.127(6) 0.165(7) 0.080(6) 0.032(6) 0.018(5)
C50A 0.101(6) 0.110(6) 0.149(8) 0.079(6) 0.026(5) 0.013(5)
N4B 0.092(15) 0.107(16) 0.141(19) 0.044(14) 0.014(13) 0.000(12)
C25B 0.055(9) 0.065(10) 0.078(11) 0.019(8) -0.009(7) 0.013(7)
N8B 0.121(11) 0.147(13) 0.167(15) 0.118(11) 0.036(10) 0.016(10)
C50B 0.081(8) 0.134(10) 0.139(11) 0.101(9) 0.035(7) 0.031(8)
N10 0.175(5) 0.093(4) 0.136(5) 0.029(4) 0.001(4) 0.001(3)
C1_1 0.134(9) 0.087(8) 0.145(8) 0.054(7) 0.018(8) -0.007(8)
C2_1 0.148(8) 0.110(7) 0.168(8) 0.069(7) 0.009(7) -0.015(7)
C3_1 0.167(7) 0.133(6) 0.173(7) 0.061(6) 0.019(7) -0.007(6)
C4_1 0.178(8) 0.166(7) 0.178(8) 0.067(7) 0.028(8) -0.012(7)
C5_1 0.215(8) 0.163(8) 0.191(8) 0.071(7) 0.035(8) -0.021(7)
C6_1 0.228(9) 0.183(8) 0.200(8) 0.075(7) 0.034(8) -0.007(8)
C7_1 0.250(9) 0.180(8) 0.202(8) 0.090(7) 0.033(8) -0.042(8)
C8_1 0.261(9) 0.179(8) 0.204(8) 0.101(7) 0.047(8) -0.033(8)
C9_1 0.278(9) 0.186(8) 0.200(8) 0.114(7) 0.025(8) -0.043(8)
C10_1 0.289(10) 0.188(10) 0.228(9) 0.099(8) 0.015(9) -0.035(9)
C11_1 0.287(11) 0.206(9) 0.225(9) 0.076(9) 0.003(9) -0.026(9)
C12_1 0.291(11) 0.216(10) 0.246(10) 0.061(9) -0.012(10) -0.024(9)
C13_1 0.285(12) 0.212(10) 0.247(10) 0.046(10) -0.012(10) -0.014(10)
C14_1 0.282(13) 0.215(11) 0.246(12) 0.036(11) -0.011(11) -0.016(10)
C15_1 0.279(13) 0.215(12) 0.264(12) 0.020(12) -0.020(12) -0.002(11)
C16_1 0.130(11) 0.090(9) 0.124(12) 0.038(9) 0.000(10) 0.001(8)
C1_3 0.110(9) 0.117(9) 0.152(9) 0.088(8) 0.031(9) 0.017(8)
C2_3 0.113(8) 0.121(8) 0.171(8) 0.091(7) 0.053(8) 0.025(7)
C3_3 0.129(7) 0.146(7) 0.198(7) 0.092(6) 0.044(7) 0.032(6)
C4_3 0.132(8) 0.151(8) 0.204(8) 0.087(7) 0.050(7) 0.040(7)
C5_3 0.132(7) 0.167(8) 0.232(8) 0.096(7) 0.048(7) 0.052(7)
C6_3 0.139(7) 0.177(7) 0.231(8) 0.101(7) 0.039(7) 0.046(7)
C7_3 0.137(8) 0.193(8) 0.236(9) 0.107(8) 0.042(8) 0.059(8)
C8_3 0.148(8) 0.210(9) 0.247(9) 0.103(8) 0.027(8) 0.075(8)
C9_3 0.156(8) 0.226(9) 0.265(9) 0.099(9) 0.025(8) 0.081(8)
C10_3 0.162(8) 0.242(10) 0.258(10) 0.102(9) 0.019(9) 0.095(8)
C11_3 0.173(8) 0.255(9) 0.263(9) 0.108(9) 0.025(8) 0.098(8)
C12_3 0.170(8) 0.253(10) 0.258(9) 0.119(9) 0.030(8) 0.099(9)
C13_3 0.176(9) 0.269(10) 0.253(9) 0.123(9) 0.035(8) 0.112(9)
C14_3 0.175(9) 0.275(11) 0.257(10) 0.121(10) 0.048(8) 0.106(9)
C15_3 0.189(10) 0.288(12) 0.262(11) 0.128(11) 0.043(9) 0.112(10)
C16_3 0.191(17) 0.300(18) 0.263(17) 0.140(16) 0.014(15) 0.108(16)
C1_4 0.101(5) 0.110(5) 0.122(5) 0.076(4) 0.035(4) 0.006(4)
C2_4 0.113(5) 0.108(5) 0.158(6) 0.085(4) 0.053(4) 0.022(4)
C3_4 0.111(5) 0.124(4) 0.182(6) 0.103(4) 0.047(4) 0.035(4)
C4_4 0.126(5) 0.141(5) 0.214(6) 0.111(5) 0.060(5) 0.048(4)
C5_4 0.125(5) 0.158(6) 0.231(7) 0.107(5) 0.065(5) 0.054(5)
C6_4 0.140(6) 0.191(7) 0.255(8) 0.103(6) 0.035(6) 0.059(5)
C7_4 0.138(6) 0.197(7) 0.250(8) 0.105(6) 0.033(6) 0.060(5)
C8_4 0.161(7) 0.224(7) 0.257(8) 0.096(6) 0.009(6) 0.076(6)
C9_4 0.150(6) 0.226(8) 0.245(8) 0.124(6) 0.003(6) 0.098(6)
C10_4 0.180(7) 0.258(8) 0.275(8) 0.120(7) 0.003(7) 0.102(6)
C11_4 0.162(7) 0.264(9) 0.260(9) 0.119(7) 0.028(7) 0.112(6)
C12_4 0.193(8) 0.278(9) 0.262(9) 0.118(8) 0.020(7) 0.115(7)
C13_4 0.173(8) 0.293(10) 0.260(9) 0.107(8) 0.052(7) 0.099(8)
C14_4 0.203(9) 0.301(11) 0.255(10) 0.115(9) 0.048(8) 0.120(8)
C15_4 0.201(10) 0.306(12) 0.270(11) 0.124(10) 0.064(8) 0.099(9)
C16_4 0.228(15) 0.345(16) 0.286(15) 0.136(13) 0.015(12) 0.117(11)
C1_5 0.249(11) 0.268(11) 0.174(9) 0.147(8) 0.055(8) 0.022(9)
C2_5 0.205(9) 0.204(8) 0.172(7) 0.130(7) 0.065(6) 0.025(7)
C3_5 0.206(8) 0.193(7) 0.189(7) 0.147(6) 0.033(6) 0.015(6)
C4_5 0.230(9) 0.242(9) 0.205(8) 0.131(7) 0.034(8) 0.025(8)
C5_5 0.262(13) 0.294(14) 0.218(12) 0.141(10) -0.001(10) 0.109(11)
C1_6 0.24(2) 0.216(18) 0.220(18) 0.109(18) 0.051(18) 0.013(18)
C2_6 0.220(11) 0.224(11) 0.192(10) 0.132(10) 0.044(10) 0.022(10)
C3_6 0.217(11) 0.213(10) 0.189(10) 0.140(10) 0.039(9) 0.025(10)
C4_6 0.213(11) 0.207(11) 0.179(10) 0.150(10) 0.038(10) 0.027(10)
C5_6 0.220(19) 0.217(19) 0.201(19) 0.109(17) 0.021(18) 0.045(18)
C1_7 0.220(12) 0.185(10) 0.139(9) 0.071(8) 0.036(8) 0.056(9)
C2_7 0.204(10) 0.143(7) 0.125(7) 0.058(6) 0.041(6) -0.010(7)
C3_7 0.185(9) 0.140(6) 0.109(6) 0.057(5) 0.027(6) -0.016(6)
C4_7 0.202(11) 0.143(7) 0.127(7) 0.052(6) 0.032(7) -0.028(8)
C5_7 0.196(13) 0.150(9) 0.138(9) 0.053(7) 0.007(9) 0.015(9)
C1_8 0.221(17) 0.135(14) 0.137(15) 0.046(13) 0.043(14) 0.006(14)
C2_8 0.192(12) 0.148(11) 0.123(10) 0.041(9) 0.039(10) -0.003(10)
C3_8 0.190(11) 0.142(9) 0.120(9) 0.042(8) 0.039(8) -0.009(9)
C4_8 0.194(12) 0.145(9) 0.127(9) 0.043(9) 0.042(9) -0.014(10)
C5_8 0.176(18) 0.143(15) 0.141(16) 0.013(14) 0.050(14) 0.029(16)
C1_9 0.360(12) 0.170(8) 0.204(9) 0.010(7) 0.059(9) 0.020(9)
C2_9 0.340(10) 0.148(6) 0.174(7) 0.021(6) 0.048(8) 0.050(7)
C3_9 0.331(10) 0.133(6) 0.167(6) 0.043(5) 0.048(7) 0.049(6)
C4_9 0.336(10) 0.137(6) 0.171(7) 0.035(5) 0.043(8) 0.051(7)
C5_9 0.302(11) 0.118(6) 0.163(8) 0.019(6) 0.040(8) 0.096(7)
C1_10 0.335(13) 0.164(10) 0.188(10) 0.013(9) 0.051(11) 0.045(11)
C2_10 0.338(10) 0.142(6) 0.175(7) 0.029(6) 0.050(8) 0.046(7)
C3_10 0.335(10) 0.141(6) 0.175(7) 0.032(6) 0.046(8) 0.048(7)
C4_10 0.338(10) 0.146(6) 0.178(7) 0.028(6) 0.049(8) 0.048(7)
C5_10 0.334(13) 0.143(10) 0.188(10) 0.025(9) 0.045(11) 0.055(10)
C1_11 0.185(10) 0.176(9) 0.152(7) 0.053(8) -0.020(7) 0.066(8)
C2_11 0.163(7) 0.155(6) 0.113(5) 0.068(5) 0.015(5) 0.025(5)
C3_11 0.134(6) 0.139(5) 0.107(5) 0.060(4) 0.018(4) 0.015(4)
C4_11 0.153(8) 0.134(5) 0.126(6) 0.072(5) 0.026(5) 0.027(6)
C5_11 0.185(8) 0.147(7) 0.118(6) 0.067(5) 0.039(5) 0.014(6)
C1_12 0.139(17) 0.154(18) 0.115(16) 0.067(17) 0.011(15) 0.025(17)
C2_12 0.149(11) 0.144(10) 0.110(10) 0.071(10) 0.019(10) 0.022(11)
C3_12 0.149(10) 0.143(9) 0.114(9) 0.066(9) 0.017(9) 0.025(9)
C4_12 0.151(10) 0.143(9) 0.112(10) 0.068(9) 0.021(9) 0.024(9)
C5_12 0.161(18) 0.132(16) 0.117(16) 0.069(15) 0.028(16) 0.009(17)
C1_2 0.125(6) 0.069(5) 0.145(7) 0.043(5) 0.002(6) -0.004(5)
C2_2 0.124(6) 0.083(5) 0.143(7) 0.055(5) 0.010(5) 0.003(5)
C3_2 0.131(6) 0.098(5) 0.153(6) 0.066(5) 0.020(5) 0.008(5)
C4_2 0.155(7) 0.127(6) 0.181(7) 0.061(6) 0.018(6) 0.004(6)
C5_2 0.184(7) 0.160(6) 0.193(7) 0.076(6) 0.022(7) 0.002(6)
C6_2 0.218(8) 0.174(7) 0.197(7) 0.078(7) 0.048(7) -0.031(6)
C7_2 0.240(8) 0.174(7) 0.194(8) 0.081(6) 0.037(7) -0.014(7)
C8_2 0.262(8) 0.193(8) 0.202(8) 0.088(7) 0.046(7) -0.039(7)
C9_2 0.275(9) 0.194(8) 0.214(9) 0.090(7) 0.029(8) -0.032(8)
C10_2 0.256(9) 0.181(8) 0.204(8) 0.095(7) 0.024(8) -0.040(8)
C11_2 0.295(10) 0.196(9) 0.231(8) 0.093(8) 0.018(8) -0.035(8)
C12_2 0.285(10) 0.210(9) 0.235(9) 0.087(8) 0.004(9) -0.029(8)
C13_2 0.294(11) 0.212(9) 0.230(9) 0.068(8) -0.013(9) -0.017(9)
C14_2 0.292(11) 0.221(9) 0.260(10) 0.040(9) -0.023(9) -0.022(9)
C15_2 0.295(11) 0.238(10) 0.262(10) 0.041(10) -0.009(10) -0.022(10)
C16_2 0.218(14) 0.212(14) 0.303(17) -0.024(14) -0.050(15) -0.002(12)

loop_
_atom_type_symbol
_atom_type_description
_atom_type_scat_dispersion_real
_atom_type_scat_dispersion_imag
_atom_type_scat_source
C C 0.0181 0.0091 'International Tables Vol C Tables 4.2.6.8 and 6.1.1.4'
H H 0.0000 0.0000 'International Tables Vol C Tables 4.2.6.8 and 6.1.1.4'
N N 0.0311 0.0180 'International Tables Vol C Tables 4.2.6.8 and 6.1.1.4'
O O 0.0492 0.0322 'International Tables Vol C Tables 4.2.6.8 and 6.1.1.4'

loop_
_exptl_crystal_face_index_h
_exptl_crystal_face_index_k
_exptl_crystal_face_index_l
_exptl_crystal_face_perp_dist
0.00 0.00 1.00 0.0970
0.00 0.00 -1.00 0.1000
-1.00 0.00 0.00 0.1600
1.00 -1.00 0.00 0.1000
-1.00 1.00 0.00 0.1280
1.00 0.00 0.00 0.1810
2.00 1.00 -1.00 0.1900
-2.00 -1.00 1.00 0.1810
-2.00 1.00 -2.00 0.1370
-1.00 -2.00 2.00 0.1850
1.00 2.00 -2.00 0.1820
1.00 2.00 -1.00 0.1790
-1.00 -2.00 1.00 0.1870
-1.00 0.00 -2.00 0.1230
0.00 -1.00 -2.00 0.1180
0.00 -1.00 0.00 0.1860
0.00 2.00 -1.00 0.1870
1.00 -2.00 -1.00 0.1140
1.00 -2.00 0.00 0.1280
-1.00 2.00 -1.00 0.1580
1.00 3.00 -1.00 0.1760
-1.00 1.00 -3.00 0.1240
0.00 -2.00 3.00 0.1720
1.00 -1.00 3.00 0.1140

loop_
_geom_angle_atom_site_label_1
_geom_angle_atom_site_label_2
_geom_angle_atom_site_label_3
_geom_angle
_geom_angle_site_symmetry_1
_geom_angle_site_symmetry_3
_geom_angle_publ_flag
C25 N1 C3_5 116.7(7) . . ?
C25 N1 C3_6 118.0(9) . . ?
C18 N1 C25 123.3(6) . . ?
C18 N1 C3_5 120.0(6) . . ?
C18 N1 C3_6 118.6(9) . . ?
C54 N2 C50 108.0(4) . . ?
C54 N2 C1_1 125.6(9) . . ?
C54 N2 C1_2 124.8(7) . . ?
C50 N2 C1_1 125.4(8) . . ?
C50 N2 C1_2 127.1(7) . . ?
C8 N3 C3_7 116.8(6) . . ?
C8 N3 C3_8 117.8(8) . . ?
C9 N3 C8 123.7(5) . . ?
C9 N3 C3_7 119.1(6) . . ?
C9 N3 C3_8 117.3(8) . . ?
O1 C25 N1 118.8(7) . . ?
O1 C25 C52 123.8(6) . . ?
N1 C25 C52 117.4(7) . . ?
C53 C52 C25 116.9(6) . . ?
C53 C52 C19 124.0(6) . . ?
C19 C52 C25 119.1(6) . . ?
C52 C53 H53 122.2 . . ?
C54 C53 C52 115.6(6) . . ?
C54 C53 H53 122.2 . . ?
N2 C54 C53 135.9(5) . . ?
C21 C54 N2 106.3(5) . . ?
C21 C54 C53 117.8(5) . . ?
C6 C50 N2 136.7(5) . . ?
C22 C50 N2 106.0(5) . . ?
C22 C50 C6 117.3(5) . . ?
C50 C6 H6 120.8 . . ?
C7 C6 C50 118.4(5) . . ?
C7 C6 H6 120.8 . . ?
C6 C7 C8 118.5(5) . . ?
C6 C7 C24 122.6(5) . . ?
C24 C7 C8 118.9(5) . . ?
O2 C8 N3 120.9(5) . . ?
O2 C8 C7 121.9(5) . . ?
N3 C8 C7 117.2(5) . . ?
O3 C9 N3 120.8(6) . . ?
O3 C9 C10 121.0(6) . . ?
N3 C9 C10 118.2(6) . . ?
C11 C10 C9 123.2(6) . . ?
C11 C10 C24 116.5(6) . . ?
C24 C10 C9 120.4(5) . . ?
C10 C11 H11 117.4 . . ?
C12 C11 C10 125.2(6) . . ?
C12 C11 H11 117.4 . . ?
C11 C12 H12 120.2 . . ?
C11 C12 C13 119.7(5) . . ?
C11 C12 C25B 131.5(9) . . ?
C13 C12 H12 120.2 . . ?
C13 C12 C25B 108.8(9) . . ?
C12 C13 C14 127.6(5) . . ?
C12 C13 C23 114.5(5) . . ?
C23 C13 C14 117.9(5) . . ?
C15 C14 C13 129.9(5) . . ?
C15 C14 C20 111.4(6) . . ?
C20 C14 C13 118.7(4) . . ?
C14 C15 H15 118.0 . . ?
C14 C15 C25A 118.8(6) . . ?
C16 C15 C14 124.1(6) . . ?
C16 C15 H15 118.0 . . ?
C16 C15 C25A 117.1(5) . . ?
C15 C16 H16 118.8 . . ?
C15 C16 C17 122.3(6) . . ?
C17 C16 H16 118.8 . . ?
C16 C17 C18 123.3(6) . . ?
C16 C17 C19 117.4(6) . . ?
C19 C17 C18 119.3(7) . . ?
O4 C18 N1 117.9(7) . . ?
O4 C18 C17 123.4(7) . . ?
N1 C18 C17 118.6(6) . . ?
C17 C19 C52 122.1(6) . . ?
C20 C19 C52 119.7(5) . . ?
C20 C19 C17 118.2(6) . . ?
C19 C20 C14 126.6(5) . . ?
C19 C20 C21 114.8(6) . . ?
C21 C20 C14 118.6(5) . . ?
C54 C21 C20 128.0(6) . . ?
C22 C21 C54 109.9(5) . . ?
C22 C21 C20 122.0(5) . . ?
C50 C22 C23 126.5(6) . . ?
C21 C22 C50 109.8(5) . . ?
C21 C22 C23 123.6(5) . . ?
C22 C23 C13 119.1(5) . . ?
C24 C23 C13 125.2(5) . . ?
C24 C23 C22 115.7(5) . . ?
C10 C24 C7 121.6(5) . . ?
C23 C24 C7 119.5(5) . . ?
C23 C24 C10 118.9(5) . . ?
N4A C25A C15 176.6(7) . . ?
C29 N6 C30 108.6(4) . . ?
C29 N6 C1_3 125.6(10) . . ?
C29 N6 C1_4 125.3(5) . . ?
C30 N6 C1_3 124.5(9) . . ?
C30 N6 C1_4 126.0(5) . . ?
C43 N5 C26 125.1(5) . . ?
C43 N5 C3_11 117.7(5) . . ?
C43 N5 C3_12 117.5(9) . . ?
C26 N5 C3_11 117.2(5) . . ?
C26 N5 C3_12 116.7(9) . . ?
C29 C46 C45 127.5(5) . . ?
C47 C46 C45 122.3(5) . . ?
C47 C46 C29 110.2(5) . . ?
C45 C44 C27 119.4(5) . . ?
C45 C44 C42 118.3(5) . . ?
C42 C44 C27 122.3(5) . . ?
C46 C45 C44 114.7(4) . . ?
C46 C45 C39 120.4(5) . . ?
C44 C45 C39 124.9(5) . . ?
C29 C28 H28 121.2 . . ?
C27 C28 H28 121.2 . . ?
C27 C28 C29 117.5(5) . . ?
C45 C39 C38 117.2(5) . . ?
C40 C39 C45 115.1(5) . . ?
C40 C39 C38 127.7(5) . . ?
C46 C29 N6 105.9(5) . . ?
C46 C29 C28 117.7(5) . . ?
C28 C29 N6 136.4(4) . . ?
C46 C47 C48 120.7(5) . . ?
C46 C47 C30 109.1(5) . . ?
C48 C47 C30 130.1(6) . . ?
C48 C38 C39 118.5(5) . . ?
C37 C38 C39 127.8(5) . . ?
C37 C38 C48 113.7(6) . . ?
C44 C27 C26 118.2(5) . . ?
C28 C27 C44 123.1(5) . . ?
C28 C27 C26 118.7(4) . . ?
C47 C48 C38 120.8(6) . . ?
C47 C48 C49 112.5(5) . . ?
C49 C48 C38 126.6(5) . . ?
C44 C42 C43 120.0(5) . . ?
C41 C42 C44 117.6(6) . . ?
C41 C42 C43 122.3(5) . . ?
C38 C37 H37 119.5 . . ?
C38 C37 C36 121.1(6) . . ?
C38 C37 C50A 119.4(7) . . ?
C36 C37 H37 119.5 . . ?
C36 C37 C50A 119.5(6) . . ?
C47 C30 N6 106.2(5) . . ?
C47 C30 C31 116.9(5) . . ?
C31 C30 N6 136.8(5) . . ?
C39 C40 H40 119.8 . . ?
C39 C40 C50B 113.7(8) . . ?
C41 C40 C39 120.5(5) . . ?
C41 C40 H40 119.8 . . ?
C41 C40 C50B 125.8(8) . . ?
C37 C36 H36 118.3 . . ?
C35 C36 C37 123.4(6) . . ?
C35 C36 H36 118.3 . . ?
C30 C31 H31 122.0 . . ?
C30 C31 C32 116.0(5) . . ?
C32 C31 H31 122.0 . . ?
C48 C49 C32 120.3(5) . . ?
C48 C49 C35 116.3(6) . . ?
C32 C49 C35 123.4(7) . . ?
O6 C33 C32 123.0(7) . . ?
O6 C33 N10 120.8(7) . . ?
C32 C33 N10 116.2(7) . . ?
C31 C32 C49 124.2(6) . . ?
C31 C32 C33 117.6(6) . . ?
C49 C32 C33 118.2(6) . . ?
C36 C35 C49 118.8(6) . . ?
C36 C35 C34 121.3(7) . . ?
C49 C35 C34 119.9(7) . . ?
C42 C41 H41 118.2 . . ?
C40 C41 C42 123.6(5) . . ?
C40 C41 H41 118.2 . . ?
O8 C43 N5 121.8(6) . . ?
O8 C43 C42 120.9(6) . . ?
N5 C43 C42 117.3(5) . . ?
O5 C26 N5 120.8(5) . . ?
O5 C26 C27 122.1(5) . . ?
N5 C26 C27 117.1(5) . . ?
O7 C34 C35 126.6(8) . . ?
O7 C34 N10 116.1(8) . . ?
N10 C34 C35 117.3(7) . . ?
N8A C50A C37 176.7(11) . . ?
N4B C25B C12 168(3) . . ?
N8B C50B C40 169(2) . . ?
C33 N10 C3_9 113.3(7) . . ?
C33 N10 C3_10 114.8(9) . . ?
C34 N10 C33 124.9(6) . . ?
C34 N10 C3_9 121.7(7) . . ?
C34 N10 C3_10 117.7(8) . . ?
N2 C1_1 H1A_1 109.2 . . ?
N2 C1_1 H1B_1 109.2 . . ?
N2 C1_1 C2_1 111.9(11) . . ?
H1A_1 C1_1 H1B_1 107.9 . . ?
C2_1 C1_1 H1A_1 109.2 . . ?
C2_1 C1_1 H1B_1 109.2 . . ?
C1_1 C2_1 H2A_1 108.3 . . ?
C1_1 C2_1 H2B_1 108.3 . . ?
H2A_1 C2_1 H2B_1 107.4 . . ?
C3_1 C2_1 C1_1 115.9(14) . . ?
C3_1 C2_1 H2A_1 108.3 . . ?
C3_1 C2_1 H2B_1 108.3 . . ?
C2_1 C3_1 H3A_1 105.8 . . ?
C2_1 C3_1 H3B_1 105.8 . . ?
C2_1 C3_1 C4_1 126.2(15) . . ?
H3A_1 C3_1 H3B_1 106.2 . . ?
C4_1 C3_1 H3A_1 105.8 . . ?
C4_1 C3_1 H3B_1 105.8 . . ?
C3_1 C4_1 H4A_1 107.8 . . ?
C3_1 C4_1 H4B_1 107.8 . . ?
C3_1 C4_1 C5_1 118.2(16) . . ?
H4A_1 C4_1 H4B_1 107.1 . . ?
C5_1 C4_1 H4A_1 107.8 . . ?
C5_1 C4_1 H4B_1 107.8 . . ?
C4_1 C5_1 H5A_1 103.8 . . ?
C4_1 C5_1 H5B_1 103.8 . . ?
H5A_1 C5_1 H5B_1 105.4 . . ?
C6_1 C5_1 C4_1 133(2) . . ?
C6_1 C5_1 H5A_1 103.8 . . ?
C6_1 C5_1 H5B_1 103.8 . . ?
C5_1 C6_1 H6A_1 105.9 . . ?
C5_1 C6_1 H6B_1 105.9 . . ?
C5_1 C6_1 C7_1 125.5(19) . . ?
H6A_1 C6_1 H6B_1 106.3 . . ?
C7_1 C6_1 H6A_1 105.9 . . ?
C7_1 C6_1 H6B_1 105.9 . . ?
C6_1 C7_1 H7A_1 105.1 . . ?
C6_1 C7_1 H7B_1 105.1 . . ?
C6_1 C7_1 C8_1 128.7(19) . . ?
H7A_1 C7_1 H7B_1 105.9 . . ?
C8_1 C7_1 H7A_1 105.1 . . ?
C8_1 C7_1 H7B_1 105.1 . . ?
C7_1 C8_1 H8A_1 101.9 . . ?
C7_1 C8_1 H8B_1 101.9 . . ?
H8A_1 C8_1 H8B_1 104.7 . . ?
C9_1 C8_1 C7_1 141(2) . . ?
C9_1 C8_1 H8A_1 101.9 . . ?
C9_1 C8_1 H8B_1 101.9 . . ?
C8_1 C9_1 H9A_1 107.0 . . ?
C8_1 C9_1 H9B_1 107.0 . . ?
C8_1 C9_1 C10_1 121.3(19) . . ?
H9A_1 C9_1 H9B_1 106.7 . . ?
C10_1 C9_1 H9A_1 107.0 . . ?
C10_1 C9_1 H9B_1 107.0 . . ?
C9_1 C10_1 H10A_1 109.9 . . ?
C9_1 C10_1 H10B_1 109.9 . . ?
C9_1 C10_1 C11_1 108.9(19) . . ?
H10A_1 C10_1 H10B_1 108.3 . . ?
C11_1 C10_1 H10A_1 109.9 . . ?
C11_1 C10_1 H10B_1 109.9 . . ?
C10_1 C11_1 H11A_1 108.0 . . ?
C10_1 C11_1 H11B_1 108.0 . . ?
H11A_1 C11_1 H11B_1 107.2 . . ?
C12_1 C11_1 C10_1 117(2) . . ?
C12_1 C11_1 H11A_1 108.0 . . ?
C12_1 C11_1 H11B_1 108.0 . . ?
C11_1 C12_1 H12A_1 107.7 . . ?
C11_1 C12_1 H12B_1 107.7 . . ?
C11_1 C12_1 C13_1 119(2) . . ?
H12A_1 C12_1 H12B_1 107.1 . . ?
C13_1 C12_1 H12A_1 107.7 . . ?
C13_1 C12_1 H12B_1 107.7 . . ?
C12_1 C13_1 H13A_1 106.7 . . ?
C12_1 C13_1 H13B_1 106.7 . . ?
H13A_1 C13_1 H13B_1 106.6 . . ?
C14_1 C13_1 C12_1 122(2) . . ?
C14_1 C13_1 H13A_1 106.7 . . ?
C14_1 C13_1 H13B_1 106.7 . . ?
C13_1 C14_1 H14A_1 102.6 . . ?
C13_1 C14_1 H14B_1 102.6 . . ?
H14A_1 C14_1 H14B_1 105.0 . . ?
C15_1 C14_1 C13_1 138(2) . . ?
C15_1 C14_1 H14A_1 102.6 . . ?
C15_1 C14_1 H14B_1 102.6 . . ?
C14_1 C15_1 H15A_1 106.7 . . ?
C14_1 C15_1 H15B_1 106.7 . . ?
C14_1 C15_1 C16_1 122(2) . . ?
H15A_1 C15_1 H15B_1 106.6 . . ?
C16_1 C15_1 H15A_1 106.7 . . ?
C16_1 C15_1 H15B_1 106.7 . . ?
C15_1 C16_1 H16A_1 109.5 . . ?
C15_1 C16_1 H16B_1 109.5 . . ?
C15_1 C16_1 H16C_1 109.5 . . ?
H16A_1 C16_1 H16B_1 109.5 . . ?
H16A_1 C16_1 H16C_1 109.5 . . ?
H16B_1 C16_1 H16C_1 109.5 . . ?
N6 C1_3 H1A_3 109.3 . . ?
N6 C1_3 H1B_3 109.3 . . ?
N6 C1_3 C2_3 111.6(13) . . ?
H1A_3 C1_3 H1B_3 108.0 . . ?
C2_3 C1_3 H1A_3 109.3 . . ?
C2_3 C1_3 H1B_3 109.3 . . ?
C1_3 C2_3 H2A_3 109.3 . . ?
C1_3 C2_3 H2B_3 109.3 . . ?
H2A_3 C2_3 H2B_3 108.0 . . ?
C3_3 C2_3 C1_3 111.7(17) . . ?
C3_3 C2_3 H2A_3 109.3 . . ?
C3_3 C2_3 H2B_3 109.3 . . ?
C2_3 C3_3 H3A_3 109.3 . . ?
C2_3 C3_3 H3B_3 109.3 . . ?
C2_3 C3_3 C4_3 111.7(15) . . ?
H3A_3 C3_3 H3B_3 107.9 . . ?
C4_3 C3_3 H3A_3 109.3 . . ?
C4_3 C3_3 H3B_3 109.3 . . ?
C3_3 C4_3 H4A_3 110.5 . . ?
C3_3 C4_3 H4B_3 110.5 . . ?
H4A_3 C4_3 H4B_3 108.7 . . ?
C5_3 C4_3 C3_3 106.2(16) . . ?
C5_3 C4_3 H4A_3 110.5 . . ?
C5_3 C4_3 H4B_3 110.5 . . ?
C4_3 C5_3 H5A_3 111.5 . . ?
C4_3 C5_3 H5B_3 111.5 . . ?
C4_3 C5_3 C6_3 101.4(16) . . ?
H5A_3 C5_3 H5B_3 109.3 . . ?
C6_3 C5_3 H5A_3 111.5 . . ?
C6_3 C5_3 H5B_3 111.5 . . ?
C5_3 C6_3 H6A_3 110.4 . . ?
C5_3 C6_3 H6B_3 110.4 . . ?
H6A_3 C6_3 H6B_3 108.6 . . ?
C7_3 C6_3 C5_3 106.5(18) . . ?
C7_3 C6_3 H6A_3 110.4 . . ?
C7_3 C6_3 H6B_3 110.4 . . ?
C6_3 C7_3 H7A_3 111.2 . . ?
C6_3 C7_3 H7B_3 111.2 . . ?
C6_3 C7_3 C8_3 103.0(17) . . ?
H7A_3 C7_3 H7B_3 109.1 . . ?
C8_3 C7_3 H7A_3 111.2 . . ?
C8_3 C7_3 H7B_3 111.2 . . ?
C7_3 C8_3 H8A_3 109.3 . . ?
C7_3 C8_3 H8B_3 109.3 . . ?
H8A_3 C8_3 H8B_3 107.9 . . ?
C9_3 C8_3 C7_3 111.7(19) . . ?
C9_3 C8_3 H8A_3 109.3 . . ?
C9_3 C8_3 H8B_3 109.3 . . ?
C8_3 C9_3 H9A_3 109.8 . . ?
C8_3 C9_3 H9B_3 109.8 . . ?
C8_3 C9_3 C10_3 109.2(19) . . ?
H9A_3 C9_3 H9B_3 108.3 . . ?
C10_3 C9_3 H9A_3 109.8 . . ?
C10_3 C9_3 H9B_3 109.8 . . ?
C9_3 C10_3 H10A_3 107.1 . . ?
C9_3 C10_3 H10B_3 107.1 . . ?
H10A_3 C10_3 H10B_3 106.8 . . ?
C11_3 C10_3 C9_3 121(2) . . ?
C11_3 C10_3 H10A_3 107.1 . . ?
C11_3 C10_3 H10B_3 107.1 . . ?
C10_3 C11_3 H11A_3 108.7 . . ?
C10_3 C11_3 H11B_3 108.7 . . ?
C10_3 C11_3 C12_3 114.2(18) . . ?
H11A_3 C11_3 H11B_3 107.6 . . ?
C12_3 C11_3 H11A_3 108.7 . . ?
C12_3 C11_3 H11B_3 108.7 . . ?
C11_3 C12_3 H12A_3 108.8 . . ?
C11_3 C12_3 H12B_3 108.8 . . ?
C11_3 C12_3 C13_3 114(2) . . ?
H12A_3 C12_3 H12B_3 107.7 . . ?
C13_3 C12_3 H12A_3 108.8 . . ?
C13_3 C12_3 H12B_3 108.8 . . ?
C12_3 C13_3 H13A_3 109.9 . . ?
C12_3 C13_3 H13B_3 109.9 . . ?
H13A_3 C13_3 H13B_3 108.3 . . ?
C14_3 C13_3 C12_3 109.0(19) . . ?
C14_3 C13_3 H13A_3 109.9 . . ?
C14_3 C13_3 H13B_3 109.9 . . ?
C13_3 C14_3 H14A_3 109.4 . . ?
C13_3 C14_3 H14B_3 109.4 . . ?
C13_3 C14_3 C15_3 111(2) . . ?
H14A_3 C14_3 H14B_3 108.0 . . ?
C15_3 C14_3 H14A_3 109.4 . . ?
C15_3 C14_3 H14B_3 109.4 . . ?
C14_3 C15_3 H15A_3 109.9 . . ?
C14_3 C15_3 H15B_3 109.9 . . ?
H15A_3 C15_3 H15B_3 108.3 . . ?
C16_3 C15_3 C14_3 109(2) . . ?
C16_3 C15_3 H15A_3 109.9 . . ?
C16_3 C15_3 H15B_3 109.9 . . ?
C15_3 C16_3 H16A_3 109.5 . . ?
C15_3 C16_3 H16B_3 109.5 . . ?
C15_3 C16_3 H16C_3 109.5 . . ?
H16A_3 C16_3 H16B_3 109.5 . . ?
H16A_3 C16_3 H16C_3 109.5 . . ?
H16B_3 C16_3 H16C_3 109.5 . . ?
N6 C1_4 H1A_4 109.2 . . ?
N6 C1_4 H1B_4 109.2 . . ?
N6 C1_4 C2_4 112.1(6) . . ?
H1A_4 C1_4 H1B_4 107.9 . . ?
C2_4 C1_4 H1A_4 109.2 . . ?
C2_4 C1_4 H1B_4 109.2 . . ?
C1_4 C2_4 H2A_4 108.6 . . ?
C1_4 C2_4 H2B_4 108.6 . . ?
C1_4 C2_4 C3_4 114.8(8) . . ?
H2A_4 C2_4 H2B_4 107.5 . . ?
C3_4 C2_4 H2A_4 108.6 . . ?
C3_4 C2_4 H2B_4 108.6 . . ?
C2_4 C3_4 H3A_4 108.5 . . ?
C2_4 C3_4 H3B_4 108.5 . . ?
H3A_4 C3_4 H3B_4 107.5 . . ?
C4_4 C3_4 C2_4 115.1(7) . . ?
C4_4 C3_4 H3A_4 108.5 . . ?
C4_4 C3_4 H3B_4 108.5 . . ?
C3_4 C4_4 H4A_4 109.0 . . ?
C3_4 C4_4 H4B_4 109.0 . . ?
C3_4 C4_4 C5_4 112.9(7) . . ?
H4A_4 C4_4 H4B_4 107.8 . . ?
C5_4 C4_4 H4A_4 109.0 . . ?
C5_4 C4_4 H4B_4 109.0 . . ?
C4_4 C5_4 H5A_4 110.3 . . ?
C4_4 C5_4 H5B_4 110.3 . . ?
H5A_4 C5_4 H5B_4 108.5 . . ?
C6_4 C5_4 C4_4 107.2(9) . . ?
C6_4 C5_4 H5A_4 110.3 . . ?
C6_4 C5_4 H5B_4 110.3 . . ?
C5_4 C6_4 H6A_4 110.3 . . ?
C5_4 C6_4 H6B_4 110.3 . . ?
H6A_4 C6_4 H6B_4 108.6 . . ?
C7_4 C6_4 C5_4 107.0(9) . . ?
C7_4 C6_4 H6A_4 110.3 . . ?
C7_4 C6_4 H6B_4 110.3 . . ?
C6_4 C7_4 H7A_4 109.6 . . ?
C6_4 C7_4 H7B_4 109.6 . . ?
C6_4 C7_4 C8_4 110.1(10) . . ?
H7A_4 C7_4 H7B_4 108.2 . . ?
C8_4 C7_4 H7A_4 109.6 . . ?
C8_4 C7_4 H7B_4 109.6 . . ?
C7_4 C8_4 H8A_4 111.3 . . ?
C7_4 C8_4 H8B_4 111.3 . . ?
H8A_4 C8_4 H8B_4 109.2 . . ?
C9_4 C8_4 C7_4 102.6(10) . . ?
C9_4 C8_4 H8A_4 111.3 . . ?
C9_4 C8_4 H8B_4 111.3 . . ?
C8_4 C9_4 H9A_4 109.9 . . ?
C8_4 C9_4 H9B_4 109.9 . . ?
H9A_4 C9_4 H9B_4 108.3 . . ?
C10_4 C9_4 C8_4 109.1(11) . . ?
C10_4 C9_4 H9A_4 109.9 . . ?
C10_4 C9_4 H9B_4 109.9 . . ?
C9_4 C10_4 H10A_4 111.2 . . ?
C9_4 C10_4 H10B_4 111.2 . . ?
C9_4 C10_4 C11_4 103.0(11) . . ?
H10A_4 C10_4 H10B_4 109.1 . . ?
C11_4 C10_4 H10A_4 111.2 . . ?
C11_4 C10_4 H10B_4 111.2 . . ?
C10_4 C11_4 H11A_4 109.1 . . ?
C10_4 C11_4 H11B_4 109.1 . . ?
H11A_4 C11_4 H11B_4 107.8 . . ?
C12_4 C11_4 C10_4 112.4(12) . . ?
C12_4 C11_4 H11A_4 109.1 . . ?
C12_4 C11_4 H11B_4 109.1 . . ?
C11_4 C12_4 H12A_4 109.2 . . ?
C11_4 C12_4 H12B_4 109.2 . . ?
C11_4 C12_4 C13_4 112.3(13) . . ?
H12A_4 C12_4 H12B_4 107.9 . . ?
C13_4 C12_4 H12A_4 109.2 . . ?
C13_4 C12_4 H12B_4 109.2 . . ?
C12_4 C13_4 H13A_4 107.9 . . ?
C12_4 C13_4 H13B_4 107.9 . . ?
H13A_4 C13_4 H13B_4 107.2 . . ?
C14_4 C13_4 C12_4 117.7(14) . . ?
C14_4 C13_4 H13A_4 107.9 . . ?
C14_4 C13_4 H13B_4 107.9 . . ?
C13_4 C14_4 H14A_4 108.9 . . ?
C13_4 C14_4 H14B_4 108.9 . . ?
C13_4 C14_4 C15_4 113.2(13) . . ?
H14A_4 C14_4 H14B_4 107.7 . . ?
C15_4 C14_4 H14A_4 108.9 . . ?
C15_4 C14_4 H14B_4 108.9 . . ?
C14_4 C15_4 H15A_4 109.8 . . ?
C14_4 C15_4 H15B_4 109.8 . . ?
C14_4 C15_4 C16_4 109.2(13) . . ?
H15A_4 C15_4 H15B_4 108.3 . . ?
C16_4 C15_4 H15A_4 109.8 . . ?
C16_4 C15_4 H15B_4 109.8 . . ?
C15_4 C16_4 H16A_4 109.5 . . ?
C15_4 C16_4 H16B_4 109.5 . . ?
C15_4 C16_4 H16C_4 109.5 . . ?
H16A_4 C16_4 H16B_4 109.5 . . ?
H16A_4 C16_4 H16C_4 109.5 . . ?
H16B_4 C16_4 H16C_4 109.5 . . ?
H1A_5 C1_5 H1B_5 109.5 . . ?
H1A_5 C1_5 H1C_5 109.5 . . ?
H1B_5 C1_5 H1C_5 109.5 . . ?
C2_5 C1_5 H1A_5 109.5 . . ?
C2_5 C1_5 H1B_5 109.5 . . ?
C2_5 C1_5 H1C_5 109.5 . . ?
C1_5 C2_5 H2A_5 108.3 . . ?
C1_5 C2_5 H2B_5 108.3 . . ?
H2A_5 C2_5 H2B_5 107.4 . . ?
C3_5 C2_5 C1_5 115.9(9) . . ?
C3_5 C2_5 H2A_5 108.3 . . ?
C3_5 C2_5 H2B_5 108.3 . . ?
N1 C3_5 H3_5 97.3 . . ?
C2_5 C3_5 N1 113.2(7) . . ?
C2_5 C3_5 H3_5 97.3 . . ?
C4_5 C3_5 N1 119.3(9) . . ?
C4_5 C3_5 C2_5 122.8(8) . . ?
C4_5 C3_5 H3_5 97.3 . . ?
C3_5 C4_5 H4A_5 108.8 . . ?
C3_5 C4_5 H4B_5 108.8 . . ?
C3_5 C4_5 C5_5 113.7(10) . . ?
H4A_5 C4_5 H4B_5 107.7 . . ?
C5_5 C4_5 H4A_5 108.8 . . ?
C5_5 C4_5 H4B_5 108.8 . . ?
C4_5 C5_5 H5A_5 109.5 . . ?
C4_5 C5_5 H5B_5 109.5 . . ?
C4_5 C5_5 H5C_5 109.5 . . ?
H5A_5 C5_5 H5B_5 109.5 . . ?
H5A_5 C5_5 H5C_5 109.5 . . ?
H5B_5 C5_5 H5C_5 109.5 . . ?
H1A_6 C1_6 H1B_6 109.5 . . ?
H1A_6 C1_6 H1C_6 109.5 . . ?
H1B_6 C1_6 H1C_6 109.5 . . ?
C2_6 C1_6 H1A_6 109.5 . . ?
C2_6 C1_6 H1B_6 109.5 . . ?
C2_6 C1_6 H1C_6 109.5 . . ?
C1_6 C2_6 H2A_6 106.8 . . ?
C1_6 C2_6 H2B_6 106.8 . . ?
H2A_6 C2_6 H2B_6 106.6 . . ?
C3_6 C2_6 C1_6 122(3) . . ?
C3_6 C2_6 H2A_6 106.8 . . ?
C3_6 C2_6 H2B_6 106.8 . . ?
N1 C3_6 H3_6 90.7 . . ?
C2_6 C3_6 N1 117.2(14) . . ?
C2_6 C3_6 H3_6 90.7 . . ?
C4_6 C3_6 N1 117.3(14) . . ?
C4_6 C3_6 C2_6 125.5(17) . . ?
C4_6 C3_6 H3_6 90.7 . . ?
C3_6 C4_6 H4A_6 106.7 . . ?
C3_6 C4_6 H4B_6 106.7 . . ?
C3_6 C4_6 C5_6 123(3) . . ?
H4A_6 C4_6 H4B_6 106.6 . . ?
C5_6 C4_6 H4A_6 106.7 . . ?
C5_6 C4_6 H4B_6 106.7 . . ?
C4_6 C5_6 H5A_6 109.5 . . ?
C4_6 C5_6 H5B_6 109.5 . . ?
C4_6 C5_6 H5C_6 109.5 . . ?
H5A_6 C5_6 H5B_6 109.5 . . ?
H5A_6 C5_6 H5C_6 109.5 . . ?
H5B_6 C5_6 H5C_6 109.5 . . ?
H1A_7 C1_7 H1B_7 109.5 . . ?
H1A_7 C1_7 H1C_7 109.5 . . ?
H1B_7 C1_7 H1C_7 109.5 . . ?
C2_7 C1_7 H1A_7 109.5 . . ?
C2_7 C1_7 H1B_7 109.5 . . ?
C2_7 C1_7 H1C_7 109.5 . . ?
C1_7 C2_7 H2A_7 109.5 . . ?
C1_7 C2_7 H2B_7 109.5 . . ?
H2A_7 C2_7 H2B_7 108.1 . . ?
C3_7 C2_7 C1_7 110.6(9) . . ?
C3_7 C2_7 H2A_7 109.5 . . ?
C3_7 C2_7 H2B_7 109.5 . . ?
N3 C3_7 H3_7 105.4 . . ?
N3 C3_7 C4_7 113.0(8) . . ?
C2_7 C3_7 N3 114.0(8) . . ?
C2_7 C3_7 H3_7 105.4 . . ?
C2_7 C3_7 C4_7 112.5(9) . . ?
C4_7 C3_7 H3_7 105.4 . . ?
C3_7 C4_7 H4A_7 109.0 . . ?
C3_7 C4_7 H4B_7 109.0 . . ?
H4A_7 C4_7 H4B_7 107.8 . . ?
C5_7 C4_7 C3_7 113.1(10) . . ?
C5_7 C4_7 H4A_7 109.0 . . ?
C5_7 C4_7 H4B_7 109.0 . . ?
C4_7 C5_7 H5A_7 109.5 . . ?
C4_7 C5_7 H5B_7 109.5 . . ?
C4_7 C5_7 H5C_7 109.5 . . ?
H5A_7 C5_7 H5B_7 109.5 . . ?
H5A_7 C5_7 H5C_7 109.5 . . ?
H5B_7 C5_7 H5C_7 109.5 . . ?
H1A_8 C1_8 H1B_8 109.5 . . ?
H1A_8 C1_8 H1C_8 109.5 . . ?
H1B_8 C1_8 H1C_8 109.5 . . ?
C2_8 C1_8 H1A_8 109.5 . . ?
C2_8 C1_8 H1B_8 109.5 . . ?
C2_8 C1_8 H1C_8 109.5 . . ?
C1_8 C2_8 H2A_8 110.3 . . ?
C1_8 C2_8 H2B_8 110.3 . . ?
C1_8 C2_8 C3_8 107.3(18) . . ?
H2A_8 C2_8 H2B_8 108.5 . . ?
C3_8 C2_8 H2A_8 110.3 . . ?
C3_8 C2_8 H2B_8 110.3 . . ?
N3 C3_8 C2_8 109.7(12) . . ?
N3 C3_8 H3_8 106.4 . . ?
N3 C3_8 C4_8 110.9(13) . . ?
C2_8 C3_8 H3_8 106.4 . . ?
C4_8 C3_8 C2_8 116.4(17) . . ?
C4_8 C3_8 H3_8 106.4 . . ?
C3_8 C4_8 H4A_8 108.9 . . ?
C3_8 C4_8 H4B_8 108.9 . . ?
C3_8 C4_8 C5_8 113(2) . . ?
H4A_8 C4_8 H4B_8 107.7 . . ?
C5_8 C4_8 H4A_8 108.9 . . ?
C5_8 C4_8 H4B_8 108.9 . . ?
C4_8 C5_8 H5A_8 109.5 . . ?
C4_8 C5_8 H5B_8 109.5 . . ?
C4_8 C5_8 H5C_8 109.5 . . ?
H5A_8 C5_8 H5B_8 109.5 . . ?
H5A_8 C5_8 H5C_8 109.5 . . ?
H5B_8 C5_8 H5C_8 109.5 . . ?
H1A_9 C1_9 H1B_9 109.5 . . ?
H1A_9 C1_9 H1C_9 109.5 . . ?
H1B_9 C1_9 H1C_9 109.5 . . ?
C2_9 C1_9 H1A_9 109.5 . . ?
C2_9 C1_9 H1B_9 109.5 . . ?
C2_9 C1_9 H1C_9 109.5 . . ?
C1_9 C2_9 H2A_9 106.6 . . ?
C1_9 C2_9 H2B_9 106.6 . . ?
C1_9 C2_9 C3_9 122.8(14) . . ?
H2A_9 C2_9 H2B_9 106.6 . . ?
C3_9 C2_9 H2A_9 106.6 . . ?
C3_9 C2_9 H2B_9 106.6 . . ?
N10 C3_9 C2_9 109.8(9) . . ?
N10 C3_9 H3_9 105.9 . . ?
N10 C3_9 C4_9 113.8(9) . . ?
C2_9 C3_9 H3_9 105.9 . . ?
C4_9 C3_9 C2_9 114.6(12) . . ?
C4_9 C3_9 H3_9 105.9 . . ?
C3_9 C4_9 H4A_9 107.2 . . ?
C3_9 C4_9 H4B_9 107.2 . . ?
H4A_9 C4_9 H4B_9 106.8 . . ?
C5_9 C4_9 C3_9 120.7(11) . . ?
C5_9 C4_9 H4A_9 107.2 . . ?
C5_9 C4_9 H4B_9 107.2 . . ?
C4_9 C5_9 H5A_9 109.5 . . ?
C4_9 C5_9 H5B_9 109.5 . . ?
C4_9 C5_9 H5C_9 109.5 . . ?
H5A_9 C5_9 H5B_9 109.5 . . ?
H5A_9 C5_9 H5C_9 109.5 . . ?
H5B_9 C5_9 H5C_9 109.5 . . ?
H1A_10 C1_10 H1B_10 109.5 . . ?
H1A_10 C1_10 H1C_10 109.5 . . ?
H1B_10 C1_10 H1C_10 109.5 . . ?
C2_10 C1_10 H1A_10 109.5 . . ?
C2_10 C1_10 H1B_10 109.5 . . ?
C2_10 C1_10 H1C_10 109.5 . . ?
C1_10 C2_10 H2A_10 111.5 . . ?
C1_10 C2_10 H2B_10 111.5 . . ?
C1_10 C2_10 C3_10 101.6(19) . . ?
H2A_10 C2_10 H2B_10 109.3 . . ?
C3_10 C2_10 H2A_10 111.5 . . ?
C3_10 C2_10 H2B_10 111.5 . . ?
N10 C3_10 C2_10 114.0(12) . . ?
N10 C3_10 H3_10 92.9 . . ?
C2_10 C3_10 H3_10 92.9 . . ?
C4_10 C3_10 N10 118.8(13) . . ?
C4_10 C3_10 C2_10 126.4(15) . . ?
C4_10 C3_10 H3_10 92.9 . . ?
C3_10 C4_10 H4A_10 110.0 . . ?
C3_10 C4_10 H4B_10 110.0 . . ?
C3_10 C4_10 C5_10 108.5(19) . . ?
H4A_10 C4_10 H4B_10 108.4 . . ?
C5_10 C4_10 H4A_10 110.0 . . ?
C5_10 C4_10 H4B_10 110.0 . . ?
C4_10 C5_10 H5A_10 109.5 . . ?
C4_10 C5_10 H5B_10 109.5 . . ?
C4_10 C5_10 H5C_10 109.5 . . ?
H5A_10 C5_10 H5B_10 109.5 . . ?
H5A_10 C5_10 H5C_10 109.5 . . ?
H5B_10 C5_10 H5C_10 109.5 . . ?
H1A_11 C1_11 H1B_11 109.5 . . ?
H1A_11 C1_11 H1C_11 109.5 . . ?
H1B_11 C1_11 H1C_11 109.5 . . ?
C2_11 C1_11 H1A_11 109.5 . . ?
C2_11 C1_11 H1B_11 109.5 . . ?
C2_11 C1_11 H1C_11 109.5 . . ?
C1_11 C2_11 H2A_11 109.0 . . ?
C1_11 C2_11 H2B_11 109.0 . . ?
H2A_11 C2_11 H2B_11 107.8 . . ?
C3_11 C2_11 C1_11 112.9(7) . . ?
C3_11 C2_11 H2A_11 109.0 . . ?
C3_11 C2_11 H2B_11 109.0 . . ?
N5 C3_11 C2_11 110.4(6) . . ?
N5 C3_11 H3_11 106.0 . . ?
N5 C3_11 C4_11 111.3(6) . . ?
C2_11 C3_11 H3_11 106.0 . . ?
C4_11 C3_11 C2_11 116.5(6) . . ?
C4_11 C3_11 H3_11 106.0 . . ?
C3_11 C4_11 H4A_11 109.4 . . ?
C3_11 C4_11 H4B_11 109.4 . . ?
H4A_11 C4_11 H4B_11 108.0 . . ?
C5_11 C4_11 C3_11 111.3(7) . . ?
C5_11 C4_11 H4A_11 109.4 . . ?
C5_11 C4_11 H4B_11 109.4 . . ?
C4_11 C5_11 H5A_11 109.5 . . ?
C4_11 C5_11 H5B_11 109.5 . . ?
C4_11 C5_11 H5C_11 109.5 . . ?
H5A_11 C5_11 H5B_11 109.5 . . ?
H5A_11 C5_11 H5C_11 109.5 . . ?
H5B_11 C5_11 H5C_11 109.5 . . ?
H1A_12 C1_12 H1B_12 109.5 . . ?
H1A_12 C1_12 H1C_12 109.5 . . ?
H1B_12 C1_12 H1C_12 109.5 . . ?
C2_12 C1_12 H1A_12 109.5 . . ?
C2_12 C1_12 H1B_12 109.5 . . ?
C2_12 C1_12 H1C_12 109.5 . . ?
C1_12 C2_12 H2A_12 107.5 . . ?
C1_12 C2_12 H2B_12 107.5 . . ?
H2A_12 C2_12 H2B_12 107.0 . . ?
C3_12 C2_12 C1_12 119(2) . . ?
C3_12 C2_12 H2A_12 107.5 . . ?
C3_12 C2_12 H2B_12 107.5 . . ?
N5 C3_12 H3_12 99.8 . . ?
C2_12 C3_12 N5 114.1(14) . . ?
C2_12 C3_12 H3_12 99.8 . . ?
C4_12 C3_12 N5 114.6(15) . . ?
C4_12 C3_12 C2_12 123(2) . . ?
C4_12 C3_12 H3_12 99.8 . . ?
C3_12 C4_12 H4A_12 108.8 . . ?
C3_12 C4_12 H4B_12 108.8 . . ?
C3_12 C4_12 C5_12 114(2) . . ?
H4A_12 C4_12 H4B_12 107.7 . . ?
C5_12 C4_12 H4A_12 108.8 . . ?
C5_12 C4_12 H4B_12 108.8 . . ?
C4_12 C5_12 H5A_12 109.5 . . ?
C4_12 C5_12 H5B_12 109.5 . . ?
C4_12 C5_12 H5C_12 109.5 . . ?
H5A_12 C5_12 H5B_12 109.5 . . ?
H5A_12 C5_12 H5C_12 109.5 . . ?
H5B_12 C5_12 H5C_12 109.5 . . ?
N2 C1_2 H1A_2 109.5 . . ?
N2 C1_2 H1B_2 109.5 . . ?
N2 C1_2 C2_2 110.7(8) . . ?
H1A_2 C1_2 H1B_2 108.1 . . ?
C2_2 C1_2 H1A_2 109.5 . . ?
C2_2 C1_2 H1B_2 109.5 . . ?
C1_2 C2_2 H2A_2 109.1 . . ?
C1_2 C2_2 H2B_2 109.1 . . ?
H2A_2 C2_2 H2B_2 107.8 . . ?
C3_2 C2_2 C1_2 112.7(9) . . ?
C3_2 C2_2 H2A_2 109.1 . . ?
C3_2 C2_2 H2B_2 109.1 . . ?
C2_2 C3_2 H3A_2 108.9 . . ?
C2_2 C3_2 H3B_2 108.9 . . ?
C2_2 C3_2 C4_2 113.3(9) . . ?
H3A_2 C3_2 H3B_2 107.7 . . ?
C4_2 C3_2 H3A_2 108.9 . . ?
C4_2 C3_2 H3B_2 108.9 . . ?
C3_2 C4_2 H4A_2 107.1 . . ?
C3_2 C4_2 H4B_2 107.1 . . ?
H4A_2 C4_2 H4B_2 106.8 . . ?
C5_2 C4_2 C3_2 121.0(10) . . ?
C5_2 C4_2 H4A_2 107.1 . . ?
C5_2 C4_2 H4B_2 107.1 . . ?
C4_2 C5_2 H5A_2 108.4 . . ?
C4_2 C5_2 H5B_2 108.4 . . ?
C4_2 C5_2 C6_2 115.4(12) . . ?
H5A_2 C5_2 H5B_2 107.5 . . ?
C6_2 C5_2 H5A_2 108.4 . . ?
C6_2 C5_2 H5B_2 108.4 . . ?
C5_2 C6_2 H6A_2 106.4 . . ?
C5_2 C6_2 H6B_2 106.4 . . ?
H6A_2 C6_2 H6B_2 106.5 . . ?
C7_2 C6_2 C5_2 123.6(12) . . ?
C7_2 C6_2 H6A_2 106.4 . . ?
C7_2 C6_2 H6B_2 106.4 . . ?
C6_2 C7_2 H7A_2 105.1 . . ?
C6_2 C7_2 H7B_2 105.1 . . ?
C6_2 C7_2 C8_2 128.9(13) . . ?
H7A_2 C7_2 H7B_2 105.9 . . ?
C8_2 C7_2 H7A_2 105.1 . . ?
C8_2 C7_2 H7B_2 105.1 . . ?
C7_2 C8_2 H8A_2 107.4 . . ?
C7_2 C8_2 H8B_2 107.4 . . ?
C7_2 C8_2 C9_2 119.6(13) . . ?
H8A_2 C8_2 H8B_2 106.9 . . ?
C9_2 C8_2 H8A_2 107.4 . . ?
C9_2 C8_2 H8B_2 107.4 . . ?
C8_2 C9_2 H9A_2 104.9 . . ?
C8_2 C9_2 H9B_2 104.9 . . ?
H9A_2 C9_2 H9B_2 105.8 . . ?
C10_2 C9_2 C8_2 129.3(14) . . ?
C10_2 C9_2 H9A_2 104.9 . . ?
C10_2 C9_2 H9B_2 104.9 . . ?
C9_2 C10_2 H10A_2 105.6 . . ?
C9_2 C10_2 H10B_2 105.6 . . ?
H10A_2 C10_2 H10B_2 106.1 . . ?
C11_2 C10_2 C9_2 126.7(16) . . ?
C11_2 C10_2 H10A_2 105.6 . . ?
C11_2 C10_2 H10B_2 105.6 . . ?
C10_2 C11_2 H11A_2 103.0 . . ?
C10_2 C11_2 H11B_2 103.0 . . ?
C10_2 C11_2 C12_2 136.7(19) . . ?
H11A_2 C11_2 H11B_2 105.1 . . ?
C12_2 C11_2 H11A_2 103.0 . . ?
C12_2 C11_2 H11B_2 103.0 . . ?
C11_2 C12_2 H12A_2 103.8 . . ?
C11_2 C12_2 H12B_2 103.8 . . ?
C11_2 C12_2 C13_2 133.8(19) . . ?
H12A_2 C12_2 H12B_2 105.4 . . ?
C13_2 C12_2 H12A_2 103.8 . . ?
C13_2 C12_2 H12B_2 103.8 . . ?
C12_2 C13_2 H13A_2 111.2 . . ?
C12_2 C13_2 H13B_2 111.2 . . ?
C12_2 C13_2 C14_2 103.1(15) . . ?
H13A_2 C13_2 H13B_2 109.1 . . ?
C14_2 C13_2 H13A_2 111.2 . . ?
C14_2 C13_2 H13B_2 111.2 . . ?
C13_2 C14_2 H14A_2 101.1 . . ?
C13_2 C14_2 H14B_2 101.1 . . ?
H14A_2 C14_2 H14B_2 104.5 . . ?
C15_2 C14_2 C13_2 143(2) . . ?
C15_2 C14_2 H14A_2 101.1 . . ?
C15_2 C14_2 H14B_2 101.1 . . ?
C14_2 C15_2 H15A_2 108.5 . . ?
C14_2 C15_2 H15B_2 108.5 . . ?
C14_2 C15_2 C16_2 115.0(15) . . ?
H15A_2 C15_2 H15B_2 107.5 . . ?
C16_2 C15_2 H15A_2 108.5 . . ?
C16_2 C15_2 H15B_2 108.5 . . ?
C15_2 C16_2 H16A_2 109.5 . . ?
C15_2 C16_2 H16B_2 109.5 . . ?
C15_2 C16_2 H16C_2 109.5 . . ?
H16A_2 C16_2 H16B_2 109.5 . . ?
H16A_2 C16_2 H16C_2 109.5 . . ?
H16B_2 C16_2 H16C_2 109.5 . . ?

loop_
_geom_bond_atom_site_label_1
_geom_bond_atom_site_label_2
_geom_bond_distance
_geom_bond_site_symmetry_2
_geom_bond_publ_flag
O6 C33 1.217(8) . ?
O5 C26 1.213(6) . ?
O1 C25 1.231(7) . ?
O2 C8 1.208(6) . ?
O3 C9 1.224(7) . ?
O4 C18 1.219(7) . ?
N1 C25 1.429(7) . ?
N1 C18 1.418(8) . ?
N1 C3_5 1.496(8) . ?
N1 C3_6 1.479(11) . ?
N2 C54 1.399(6) . ?
N2 C50 1.416(6) . ?
N2 C1_1 1.488(10) . ?
N2 C1_2 1.484(8) . ?
N3 C8 1.431(7) . ?
N3 C9 1.403(7) . ?
N3 C3_7 1.502(8) . ?
N3 C3_8 1.497(10) . ?
N4A C25A 1.146(7) . ?
C25 C52 1.479(8) . ?
C52 C53 1.422(7) . ?
C52 C19 1.436(7) . ?
C53 H53 0.9500 . ?
C53 C54 1.410(7) . ?
C54 C21 1.393(7) . ?
C50 C6 1.398(7) . ?
C50 C22 1.390(6) . ?
C6 H6 0.9500 . ?
C6 C7 1.390(7) . ?
C7 C8 1.478(7) . ?
C7 C24 1.429(7) . ?
C9 C10 1.449(8) . ?
C10 C11 1.389(7) . ?
C10 C24 1.409(7) . ?
C11 H11 0.9500 . ?
C11 C12 1.388(7) . ?
C12 H12 0.9500 . ?
C12 C13 1.418(7) . ?
C12 C25B 1.567(13) . ?
C13 C14 1.479(7) . ?
C13 C23 1.427(6) . ?
C14 C15 1.399(7) . ?
C14 C20 1.448(7) . ?
C15 H15 0.9500 . ?
C15 C16 1.381(7) . ?
C15 C25A 1.524(8) . ?
C16 H16 0.9500 . ?
C16 C17 1.397(8) . ?
C17 C18 1.465(8) . ?
C17 C19 1.413(7) . ?
C19 C20 1.381(7) . ?
C20 C21 1.394(6) . ?
C21 C22 1.331(7) . ?
C22 C23 1.392(7) . ?
C23 C24 1.388(7) . ?
O7 C34 1.230(8) . ?
O8 C43 1.229(6) . ?
N6 C29 1.406(6) . ?
N6 C30 1.412(6) . ?
N6 C1_3 1.487(10) . ?
N6 C1_4 1.481(6) . ?
N5 C43 1.410(7) . ?
N5 C26 1.412(6) . ?
N5 C3_11 1.505(7) . ?
N5 C3_12 1.498(11) . ?
N8A C50A 1.138(9) . ?
C46 C45 1.386(6) . ?
C46 C29 1.384(6) . ?
C46 C47 1.358(7) . ?
C44 C45 1.394(7) . ?
C44 C27 1.444(6) . ?
C44 C42 1.400(6) . ?
C45 C39 1.424(6) . ?
C28 H28 0.9500 . ?
C28 C29 1.402(6) . ?
C28 C27 1.378(6) . ?
C39 C38 1.476(7) . ?
C39 C40 1.397(7) . ?
C47 C48 1.382(7) . ?
C47 C30 1.386(6) . ?
C38 C48 1.419(7) . ?
C38 C37 1.393(7) . ?
C27 C26 1.486(7) . ?
C48 C49 1.401(7) . ?
C42 C41 1.396(7) . ?
C42 C43 1.463(8) . ?
C37 H37 0.9500 . ?
C37 C36 1.404(8) . ?
C37 C50A 1.526(9) . ?
C30 C31 1.396(7) . ?
C40 H40 0.9500 . ?
C40 C41 1.392(8) . ?
C40 C50B 1.540(11) . ?
C36 H36 0.9500 . ?
C36 C35 1.364(8) . ?
C31 H31 0.9500 . ?
C31 C32 1.411(7) . ?
C49 C32 1.413(7) . ?
C49 C35 1.414(7) . ?
C33 C32 1.459(9) . ?
C33 N10 1.466(8) . ?
C35 C34 1.437(9) . ?
C41 H41 0.9500 . ?
C34 N10 1.384(8) . ?
N4B C25B 1.127(14) . ?
N8B C50B 1.133(12) . ?
N10 C3_9 1.487(9) . ?
N10 C3_10 1.488(11) . ?
C1_1 H1A_1 0.9900 . ?
C1_1 H1B_1 0.9900 . ?
C1_1 C2_1 1.548(14) . ?
C2_1 H2A_1 0.9900 . ?
C2_1 H2B_1 0.9900 . ?
C2_1 C3_1 1.489(13) . ?
C3_1 H3A_1 0.9900 . ?
C3_1 H3B_1 0.9900 . ?
C3_1 C4_1 1.521(13) . ?
C4_1 H4A_1 0.9900 . ?
C4_1 H4B_1 0.9900 . ?
C4_1 C5_1 1.525(13) . ?
C5_1 H5A_1 0.9900 . ?
C5_1 H5B_1 0.9900 . ?
C5_1 C6_1 1.458(14) . ?
C6_1 H6A_1 0.9900 . ?
C6_1 H6B_1 0.9900 . ?
C6_1 C7_1 1.490(14) . ?
C7_1 H7A_1 0.9900 . ?
C7_1 H7B_1 0.9900 . ?
C7_1 C8_1 1.506(13) . ?
C8_1 H8A_1 0.9900 . ?
C8_1 H8B_1 0.9900 . ?
C8_1 C9_1 1.478(14) . ?
C9_1 H9A_1 0.9900 . ?
C9_1 H9B_1 0.9900 . ?
C9_1 C10_1 1.507(15) . ?
C10_1 H10A_1 0.9900 . ?
C10_1 H10B_1 0.9900 . ?
C10_1 C11_1 1.540(15) . ?
C11_1 H11A_1 0.9900 . ?
C11_1 H11B_1 0.9900 . ?
C11_1 C12_1 1.520(15) . ?
C12_1 H12A_1 0.9900 . ?
C12_1 H12B_1 0.9900 . ?
C12_1 C13_1 1.539(15) . ?
C13_1 H13A_1 0.9900 . ?
C13_1 H13B_1 0.9900 . ?
C13_1 C14_1 1.518(14) . ?
C14_1 H14A_1 0.9900 . ?
C14_1 H14B_1 0.9900 . ?
C14_1 C15_1 1.480(14) . ?
C15_1 H15A_1 0.9900 . ?
C15_1 H15B_1 0.9900 . ?
C15_1 C16_1 1.570(15) . ?
C16_1 H16A_1 0.9800 . ?
C16_1 H16B_1 0.9800 . ?
C16_1 H16C_1 0.9800 . ?
C1_3 H1A_3 0.9900 . ?
C1_3 H1B_3 0.9900 . ?
C1_3 C2_3 1.524(15) . ?
C2_3 H2A_3 0.9900 . ?
C2_3 H2B_3 0.9900 . ?
C2_3 C3_3 1.504(14) . ?
C3_3 H3A_3 0.9900 . ?
C3_3 H3B_3 0.9900 . ?
C3_3 C4_3 1.562(14) . ?
C4_3 H4A_3 0.9900 . ?
C4_3 H4B_3 0.9900 . ?
C4_3 C5_3 1.539(15) . ?
C5_3 H5A_3 0.9900 . ?
C5_3 H5B_3 0.9900 . ?
C5_3 C6_3 1.539(15) . ?
C6_3 H6A_3 0.9900 . ?
C6_3 H6B_3 0.9900 . ?
C6_3 C7_3 1.523(15) . ?
C7_3 H7A_3 0.9900 . ?
C7_3 H7B_3 0.9900 . ?
C7_3 C8_3 1.540(15) . ?
C8_3 H8A_3 0.9900 . ?
C8_3 H8B_3 0.9900 . ?
C8_3 C9_3 1.503(15) . ?
C9_3 H9A_3 0.9900 . ?
C9_3 H9B_3 0.9900 . ?
C9_3 C10_3 1.508(14) . ?
C10_3 H10A_3 0.9900 . ?
C10_3 H10B_3 0.9900 . ?
C10_3 C11_3 1.477(15) . ?
C11_3 H11A_3 0.9900 . ?
C11_3 H11B_3 0.9900 . ?
C11_3 C12_3 1.523(14) . ?
C12_3 H12A_3 0.9900 . ?
C12_3 H12B_3 0.9900 . ?
C12_3 C13_3 1.529(15) . ?
C13_3 H13A_3 0.9900 . ?
C13_3 H13B_3 0.9900 . ?
C13_3 C14_3 1.513(15) . ?
C14_3 H14A_3 0.9900 . ?
C14_3 H14B_3 0.9900 . ?
C14_3 C15_3 1.545(15) . ?
C15_3 H15A_3 0.9900 . ?
C15_3 H15B_3 0.9900 . ?
C15_3 C16_3 1.511(15) . ?
C16_3 H16A_3 0.9800 . ?
C16_3 H16B_3 0.9800 . ?
C16_3 H16C_3 0.9800 . ?
C1_4 H1A_4 0.9900 . ?
C1_4 H1B_4 0.9900 . ?
C1_4 C2_4 1.517(9) . ?
C2_4 H2A_4 0.9900 . ?
C2_4 H2B_4 0.9900 . ?
C2_4 C3_4 1.523(11) . ?
C3_4 H3A_4 0.9900 . ?
C3_4 H3B_4 0.9900 . ?
C3_4 C4_4 1.521(8) . ?
C4_4 H4A_4 0.9900 . ?
C4_4 H4B_4 0.9900 . ?
C4_4 C5_4 1.589(10) . ?
C5_4 H5A_4 0.9900 . ?
C5_4 H5B_4 0.9900 . ?
C5_4 C6_4 1.582(11) . ?
C6_4 H6A_4 0.9900 . ?
C6_4 H6B_4 0.9900 . ?
C6_4 C7_4 1.516(11) . ?
C7_4 H7A_4 0.9900 . ?
C7_4 H7B_4 0.9900 . ?
C7_4 C8_4 1.527(11) . ?
C8_4 H8A_4 0.9900 . ?
C8_4 H8B_4 0.9900 . ?
C8_4 C9_4 1.526(11) . ?
C9_4 H9A_4 0.9900 . ?
C9_4 H9B_4 0.9900 . ?
C9_4 C10_4 1.506(11) . ?
C10_4 H10A_4 0.9900 . ?
C10_4 H10B_4 0.9900 . ?
C10_4 C11_4 1.567(12) . ?
C11_4 H11A_4 0.9900 . ?
C11_4 H11B_4 0.9900 . ?
C11_4 C12_4 1.473(12) . ?
C12_4 H12A_4 0.9900 . ?
C12_4 H12B_4 0.9900 . ?
C12_4 C13_4 1.483(12) . ?
C13_4 H13A_4 0.9900 . ?
C13_4 H13B_4 0.9900 . ?
C13_4 C14_4 1.474(12) . ?
C14_4 H14A_4 0.9900 . ?
C14_4 H14B_4 0.9900 . ?
C14_4 C15_4 1.492(12) . ?
C15_4 H15A_4 0.9900 . ?
C15_4 H15B_4 0.9900 . ?
C15_4 C16_4 1.506(12) . ?
C16_4 H16A_4 0.9800 . ?
C16_4 H16B_4 0.9800 . ?
C16_4 H16C_4 0.9800 . ?
C1_5 H1A_5 0.9800 . ?
C1_5 H1B_5 0.9800 . ?
C1_5 H1C_5 0.9800 . ?
C1_5 C2_5 1.502(10) . ?
C2_5 H2A_5 0.9900 . ?
C2_5 H2B_5 0.9900 . ?
C2_5 C3_5 1.475(11) . ?
C3_5 H3_5 1.0000 . ?
C3_5 C4_5 1.411(11) . ?
C4_5 H4A_5 0.9900 . ?
C4_5 H4B_5 0.9900 . ?
C4_5 C5_5 1.461(12) . ?
C5_5 H5A_5 0.9800 . ?
C5_5 H5B_5 0.9800 . ?
C5_5 H5C_5 0.9800 . ?
C1_6 H1A_6 0.9800 . ?
C1_6 H1B_6 0.9800 . ?
C1_6 H1C_6 0.9800 . ?
C1_6 C2_6 1.50(2) . ?
C2_6 H2A_6 0.9900 . ?
C2_6 H2B_6 0.9900 . ?
C2_6 C3_6 1.460(17) . ?
C3_6 H3_6 1.0000 . ?
C3_6 C4_6 1.451(17) . ?
C4_6 H4A_6 0.9900 . ?
C4_6 H4B_6 0.9900 . ?
C4_6 C5_6 1.49(2) . ?
C5_6 H5A_6 0.9800 . ?
C5_6 H5B_6 0.9800 . ?
C5_6 H5C_6 0.9800 . ?
C1_7 H1A_7 0.9800 . ?
C1_7 H1B_7 0.9800 . ?
C1_7 H1C_7 0.9800 . ?
C1_7 C2_7 1.500(13) . ?
C2_7 H2A_7 0.9900 . ?
C2_7 H2B_7 0.9900 . ?
C2_7 C3_7 1.496(11) . ?
C3_7 H3_7 1.0000 . ?
C3_7 C4_7 1.512(12) . ?
C4_7 H4A_7 0.9900 . ?
C4_7 H4B_7 0.9900 . ?
C4_7 C5_7 1.427(12) . ?
C5_7 H5A_7 0.9800 . ?
C5_7 H5B_7 0.9800 . ?
C5_7 H5C_7 0.9800 . ?
C1_8 H1A_8 0.9800 . ?
C1_8 H1B_8 0.9800 . ?
C1_8 H1C_8 0.9800 . ?
C1_8 C2_8 1.523(18) . ?
C2_8 H2A_8 0.9900 . ?
C2_8 H2B_8 0.9900 . ?
C2_8 C3_8 1.549(17) . ?
C3_8 H3_8 1.0000 . ?
C3_8 C4_8 1.521(17) . ?
C4_8 H4A_8 0.9900 . ?
C4_8 H4B_8 0.9900 . ?
C4_8 C5_8 1.522(19) . ?
C5_8 H5A_8 0.9800 . ?
C5_8 H5B_8 0.9800 . ?
C5_8 H5C_8 0.9800 . ?
C1_9 H1A_9 0.9800 . ?
C1_9 H1B_9 0.9800 . ?
C1_9 H1C_9 0.9800 . ?
C1_9 C2_9 1.396(13) . ?
C2_9 H2A_9 0.9900 . ?
C2_9 H2B_9 0.9900 . ?
C2_9 C3_9 1.520(13) . ?
C3_9 H3_9 1.0000 . ?
C3_9 C4_9 1.491(13) . ?
C4_9 H4A_9 0.9900 . ?
C4_9 H4B_9 0.9900 . ?
C4_9 C5_9 1.433(12) . ?
C5_9 H5A_9 0.9800 . ?
C5_9 H5B_9 0.9800 . ?
C5_9 H5C_9 0.9800 . ?
C1_10 H1A_10 0.9800 . ?
C1_10 H1B_10 0.9800 . ?
C1_10 H1C_10 0.9800 . ?
C1_10 C2_10 1.51(2) . ?
C2_10 H2A_10 0.9900 . ?
C2_10 H2B_10 0.9900 . ?
C2_10 C3_10 1.518(17) . ?
C3_10 H3_10 1.0000 . ?
C3_10 C4_10 1.422(16) . ?
C4_10 H4A_10 0.9900 . ?
C4_10 H4B_10 0.9900 . ?
C4_10 C5_10 1.495(19) . ?
C5_10 H5A_10 0.9800 . ?
C5_10 H5B_10 0.9800 . ?
C5_10 H5C_10 0.9800 . ?
C1_11 H1A_11 0.9800 . ?
C1_11 H1B_11 0.9800 . ?
C1_11 H1C_11 0.9800 . ?
C1_11 C2_11 1.531(11) . ?
C2_11 H2A_11 0.9900 . ?
C2_11 H2B_11 0.9900 . ?
C2_11 C3_11 1.522(9) . ?
C3_11 H3_11 1.0000 . ?
C3_11 C4_11 1.505(9) . ?
C4_11 H4A_11 0.9900 . ?
C4_11 H4B_11 0.9900 . ?
C4_11 C5_11 1.504(9) . ?
C5_11 H5A_11 0.9800 . ?
C5_11 H5B_11 0.9800 . ?
C5_11 H5C_11 0.9800 . ?
C1_12 H1A_12 0.9800 . ?
C1_12 H1B_12 0.9800 . ?
C1_12 H1C_12 0.9800 . ?
C1_12 C2_12 1.50(2) . ?
C2_12 H2A_12 0.9900 . ?
C2_12 H2B_12 0.9900 . ?
C2_12 C3_12 1.492(18) . ?
C3_12 H3_12 1.0000 . ?
C3_12 C4_12 1.485(18) . ?
C4_12 H4A_12 0.9900 . ?
C4_12 H4B_12 0.9900 . ?
C4_12 C5_12 1.53(2) . ?
C5_12 H5A_12 0.9800 . ?
C5_12 H5B_12 0.9800 . ?
C5_12 H5C_12 0.9800 . ?
C1_2 H1A_2 0.9900 . ?
C1_2 H1B_2 0.9900 . ?
C1_2 C2_2 1.552(11) . ?
C2_2 H2A_2 0.9900 . ?
C2_2 H2B_2 0.9900 . ?
C2_2 C3_2 1.533(10) . ?
C3_2 H3A_2 0.9900 . ?
C3_2 H3B_2 0.9900 . ?
C3_2 C4_2 1.535(11) . ?
C4_2 H4A_2 0.9900 . ?
C4_2 H4B_2 0.9900 . ?
C4_2 C5_2 1.459(11) . ?
C5_2 H5A_2 0.9900 . ?
C5_2 H5B_2 0.9900 . ?
C5_2 C6_2 1.521(12) . ?
C6_2 H6A_2 0.9900 . ?
C6_2 H6B_2 0.9900 . ?
C6_2 C7_2 1.439(11) . ?
C7_2 H7A_2 0.9900 . ?
C7_2 H7B_2 0.9900 . ?
C7_2 C8_2 1.499(12) . ?
C8_2 H8A_2 0.9900 . ?
C8_2 H8B_2 0.9900 . ?
C8_2 C9_2 1.521(12) . ?
C9_2 H9A_2 0.9900 . ?
C9_2 H9B_2 0.9900 . ?
C9_2 C10_2 1.455(12) . ?
C10_2 H10A_2 0.9900 . ?
C10_2 H10B_2 0.9900 . ?
C10_2 C11_2 1.413(12) . ?
C11_2 H11A_2 0.9900 . ?
C11_2 H11B_2 0.9900 . ?
C11_2 C12_2 1.422(13) . ?
C12_2 H12A_2 0.9900 . ?
C12_2 H12B_2 0.9900 . ?
C12_2 C13_2 1.486(13) . ?
C13_2 H13A_2 0.9900 . ?
C13_2 H13B_2 0.9900 . ?
C13_2 C14_2 1.503(13) . ?
C14_2 H14A_2 0.9900 . ?
C14_2 H14B_2 0.9900 . ?
C14_2 C15_2 1.469(13) . ?
C15_2 H15A_2 0.9900 . ?
C15_2 H15B_2 0.9900 . ?
C15_2 C16_2 1.548(13) . ?
C16_2 H16A_2 0.9800 . ?
C16_2 H16B_2 0.9800 . ?
C16_2 H16C_2 0.9800 . ?

loop_
_geom_torsion_atom_site_label_1
_geom_torsion_atom_site_label_2
_geom_torsion_atom_site_label_3
_geom_torsion_atom_site_label_4
_geom_torsion
_geom_torsion_site_symmetry_1
_geom_torsion_site_symmetry_2
_geom_torsion_site_symmetry_3
_geom_torsion_site_symmetry_4
_geom_torsion_publ_flag
O6 C33 C32 C31 -1.9(12) . . . . ?
O6 C33 C32 C49 178.9(8) . . . . ?
O6 C33 N10 C34 -177.5(8) . . . . ?
O6 C33 N10 C3_9 4.2(12) . . . . ?
O6 C33 N10 C3_10 -16.0(14) . . . . ?
O1 C25 C52 C53 1.2(10) . . . . ?
O1 C25 C52 C19 179.8(6) . . . . ?
O3 C9 C10 C11 -2.0(10) . . . . ?
O3 C9 C10 C24 178.8(6) . . . . ?
N1 C25 C52 C53 -179.2(5) . . . . ?
N1 C25 C52 C19 -0.6(8) . . . . ?
N1 C3_5 C4_5 C5_5 31.9(18) . . . . ?
N1 C3_6 C4_6 C5_6 -76(5) . . . . ?
N2 C54 C21 C20 -178.3(5) . . . . ?
N2 C54 C21 C22 -0.3(6) . . . . ?
N2 C50 C6 C7 -178.5(5) . . . . ?
N2 C50 C22 C21 0.5(6) . . . . ?
N2 C50 C22 C23 178.6(5) . . . . ?
N2 C1_1 C2_1 C3_1 172.4(18) . . . . ?
N2 C1_2 C2_2 C3_2 65.5(12) . . . . ?
N3 C9 C10 C11 178.7(5) . . . . ?
N3 C9 C10 C24 -0.5(8) . . . . ?
N3 C3_7 C4_7 C5_7 48.0(14) . . . . ?
N3 C3_8 C4_8 C5_8 53(3) . . . . ?
C25 N1 C18 O4 -173.2(6) . . . . ?
C25 N1 C18 C17 5.0(9) . . . . ?
C25 N1 C3_5 C2_5 89.5(10) . . . . ?
C25 N1 C3_5 C4_5 -114.2(11) . . . . ?
C25 N1 C3_6 C2_6 136(2) . . . . ?
C25 N1 C3_6 C4_6 -47(3) . . . . ?
C25 C52 C53 C54 178.3(5) . . . . ?
C25 C52 C19 C17 3.3(8) . . . . ?
C25 C52 C19 C20 -178.0(5) . . . . ?
C52 C53 C54 N2 179.4(5) . . . . ?
C52 C53 C54 C21 -0.9(7) . . . . ?
C52 C19 C20 C14 179.7(5) . . . . ?
C52 C19 C20 C21 0.4(7) . . . . ?
C53 C52 C19 C17 -178.2(5) . . . . ?
C53 C52 C19 C20 0.5(8) . . . . ?
C53 C54 C21 C20 1.9(8) . . . . ?
C53 C54 C21 C22 180.0(5) . . . . ?
C54 N2 C50 C6 178.0(6) . . . . ?
C54 N2 C50 C22 -0.6(5) . . . . ?
C54 N2 C1_1 C2_1 93.9(17) . . . . ?
C54 N2 C1_2 C2_2 79.5(11) . . . . ?
C54 C21 C22 C50 -0.1(6) . . . . ?
C54 C21 C22 C23 -178.3(4) . . . . ?
C50 N2 C54 C53 -179.7(6) . . . . ?
C50 N2 C54 C21 0.6(5) . . . . ?
C50 N2 C1_1 C2_1 -73.5(19) . . . . ?
C50 N2 C1_2 C2_2 -105.3(9) . . . . ?
C50 C6 C7 C8 178.6(5) . . . . ?
C50 C6 C7 C24 -0.3(8) . . . . ?
C50 C22 C23 C13 -178.7(5) . . . . ?
C50 C22 C23 C24 1.0(7) . . . . ?
C6 C50 C22 C21 -178.5(5) . . . . ?
C6 C50 C22 C23 -0.3(8) . . . . ?
C6 C7 C8 O2 -1.6(9) . . . . ?
C6 C7 C8 N3 178.2(5) . . . . ?
C6 C7 C24 C10 -179.5(5) . . . . ?
C6 C7 C24 C23 1.1(8) . . . . ?
C8 N3 C9 O3 179.7(6) . . . . ?
C8 N3 C9 C10 -0.9(9) . . . . ?
C8 N3 C3_7 C2_7 118.3(9) . . . . ?
C8 N3 C3_7 C4_7 -111.6(9) . . . . ?
C8 N3 C3_8 C2_8 114.4(17) . . . . ?
C8 N3 C3_8 C4_8 -115.6(17) . . . . ?
C8 C7 C24 C10 1.6(7) . . . . ?
C8 C7 C24 C23 -177.8(5) . . . . ?
C9 N3 C8 O2 -177.6(6) . . . . ?
C9 N3 C8 C7 2.6(8) . . . . ?
C9 N3 C3_7 C2_7 -68.6(11) . . . . ?
C9 N3 C3_7 C4_7 61.5(11) . . . . ?
C9 N3 C3_8 C2_8 -54(2) . . . . ?
C9 N3 C3_8 C4_8 76.1(19) . . . . ?
C9 C10 C11 C12 -178.8(5) . . . . ?
C9 C10 C24 C7 0.1(8) . . . . ?
C9 C10 C24 C23 179.5(5) . . . . ?
C10 C11 C12 C13 -0.5(9) . . . . ?
C10 C11 C12 C25B -179.2(11) . . . . ?
C11 C10 C24 C7 -179.1(5) . . . . ?
C11 C10 C24 C23 0.3(7) . . . . ?
C11 C12 C13 C14 179.8(5) . . . . ?
C11 C12 C13 C23 -0.2(7) . . . . ?
C11 C12 C25B N4B 13(12) . . . . ?
C12 C13 C14 C15 -1.9(8) . . . . ?
C12 C13 C14 C20 -179.7(5) . . . . ?
C12 C13 C23 C22 -179.3(4) . . . . ?
C12 C13 C23 C24 0.9(7) . . . . ?
C13 C12 C25B N4B -166(12) . . . . ?
C13 C14 C15 C16 -178.4(5) . . . . ?
C13 C14 C15 C25A 2.6(8) . . . . ?
C13 C14 C20 C19 179.5(5) . . . . ?
C13 C14 C20 C21 -1.2(6) . . . . ?
C13 C23 C24 C7 178.4(4) . . . . ?
C13 C23 C24 C10 -1.0(7) . . . . ?
C14 C13 C23 C22 0.7(6) . . . . ?
C14 C13 C23 C24 -179.0(4) . . . . ?
C14 C15 C16 C17 0.1(8) . . . . ?
C14 C20 C21 C54 179.0(5) . . . . ?
C14 C20 C21 C22 1.2(7) . . . . ?
C15 C14 C20 C19 1.3(7) . . . . ?
C15 C14 C20 C21 -179.4(4) . . . . ?
C15 C16 C17 C18 -178.6(5) . . . . ?
C15 C16 C17 C19 -0.3(8) . . . . ?
C16 C17 C18 O4 -5.8(10) . . . . ?
C16 C17 C18 N1 176.1(5) . . . . ?
C16 C17 C19 C52 179.7(5) . . . . ?
C16 C17 C19 C20 1.0(7) . . . . ?
C17 C19 C20 C14 -1.6(8) . . . . ?
C17 C19 C20 C21 179.0(4) . . . . ?
C18 N1 C25 O1 176.0(6) . . . . ?
C18 N1 C25 C52 -3.6(9) . . . . ?
C18 N1 C3_5 C2_5 -89.2(10) . . . . ?
C18 N1 C3_5 C4_5 67.1(13) . . . . ?
C18 N1 C3_6 C2_6 -48(3) . . . . ?
C18 N1 C3_6 C4_6 130(2) . . . . ?
C18 C17 C19 C52 -2.0(8) . . . . ?
C18 C17 C19 C20 179.3(5) . . . . ?
C19 C52 C53 C54 -0.2(8) . . . . ?
C19 C17 C18 O4 176.0(6) . . . . ?
C19 C17 C18 N1 -2.1(8) . . . . ?
C19 C20 C21 C54 -1.6(7) . . . . ?
C19 C20 C21 C22 -179.4(5) . . . . ?
C20 C14 C15 C16 -0.5(7) . . . . ?
C20 C14 C15 C25A -179.5(4) . . . . ?
C20 C21 C22 C50 178.1(4) . . . . ?
C20 C21 C22 C23 -0.1(8) . . . . ?
C21 C22 C23 C13 -0.8(7) . . . . ?
C21 C22 C23 C24 178.9(5) . . . . ?
C22 C50 C6 C7 0.0(7) . . . . ?
C22 C23 C24 C7 -1.3(7) . . . . ?
C22 C23 C24 C10 179.2(4) . . . . ?
C23 C13 C14 C15 178.1(5) . . . . ?
C23 C13 C14 C20 0.3(6) . . . . ?
C24 C7 C8 O2 177.3(5) . . . . ?
C24 C7 C8 N3 -2.8(8) . . . . ?
C24 C10 C11 C12 0.5(8) . . . . ?
C25A C15 C16 C17 179.1(5) . . . . ?
O7 C34 N10 C33 177.6(7) . . . . ?
O7 C34 N10 C3_9 -4.2(12) . . . . ?
O7 C34 N10 C3_10 16.6(15) . . . . ?
N6 C30 C31 C32 175.5(6) . . . . ?
N6 C1_3 C2_3 C3_3 -173(3) . . . . ?
N6 C1_4 C2_4 C3_4 57.1(12) . . . . ?
N5 C3_11 C4_11 C5_11 179.1(6) . . . . ?
N5 C3_12 C4_12 C5_12 38(6) . . . . ?
C46 C45 C39 C38 1.2(6) . . . . ?
C46 C45 C39 C40 -179.5(4) . . . . ?
C46 C47 C48 C38 0.9(7) . . . . ?
C46 C47 C48 C49 -176.7(5) . . . . ?
C46 C47 C30 N6 0.3(6) . . . . ?
C46 C47 C30 C31 177.4(5) . . . . ?
C44 C45 C39 C38 -176.8(4) . . . . ?
C44 C45 C39 C40 2.5(7) . . . . ?
C44 C27 C26 O5 179.7(5) . . . . ?
C44 C27 C26 N5 1.9(7) . . . . ?
C44 C42 C41 C40 1.1(8) . . . . ?
C44 C42 C43 O8 -179.1(5) . . . . ?
C44 C42 C43 N5 -1.1(7) . . . . ?
C45 C46 C29 N6 177.4(4) . . . . ?
C45 C46 C29 C28 0.0(7) . . . . ?
C45 C46 C47 C48 -0.8(7) . . . . ?
C45 C46 C47 C30 -177.8(4) . . . . ?
C45 C44 C27 C28 1.0(7) . . . . ?
C45 C44 C27 C26 -179.3(4) . . . . ?
C45 C44 C42 C41 0.0(7) . . . . ?
C45 C44 C42 C43 178.9(5) . . . . ?
C45 C39 C38 C48 -1.0(6) . . . . ?
C45 C39 C38 C37 178.1(5) . . . . ?
C45 C39 C40 C41 -1.2(7) . . . . ?
C45 C39 C40 C50B -179.0(6) . . . . ?
C28 C27 C26 O5 -0.5(8) . . . . ?
C28 C27 C26 N5 -178.4(4) . . . . ?
C39 C38 C48 C47 0.0(7) . . . . ?
C39 C38 C48 C49 177.3(5) . . . . ?
C39 C38 C37 C36 -178.4(5) . . . . ?
C39 C38 C37 C50A 1.0(8) . . . . ?
C39 C40 C41 C42 -0.5(8) . . . . ?
C39 C40 C50B N8B -177(8) . . . . ?
C29 N6 C30 C47 -0.4(5) . . . . ?
C29 N6 C30 C31 -176.6(6) . . . . ?
C29 N6 C1_3 C2_3 -95(2) . . . . ?
C29 N6 C1_4 C2_4 -106.4(8) . . . . ?
C29 C46 C45 C44 0.6(7) . . . . ?
C29 C46 C45 C39 -177.6(4) . . . . ?
C29 C46 C47 C48 177.0(4) . . . . ?
C29 C46 C47 C30 -0.1(6) . . . . ?
C29 C28 C27 C44 -0.4(7) . . . . ?
C29 C28 C27 C26 179.9(4) . . . . ?
C47 C46 C45 C44 177.9(4) . . . . ?
C47 C46 C45 C39 -0.3(7) . . . . ?
C47 C46 C29 N6 -0.2(5) . . . . ?
C47 C46 C29 C28 -177.6(4) . . . . ?
C47 C48 C49 C32 -0.2(7) . . . . ?
C47 C48 C49 C35 178.2(5) . . . . ?
C47 C30 C31 C32 -0.4(8) . . . . ?
C38 C39 C40 C41 178.0(5) . . . . ?
C38 C39 C40 C50B 0.2(9) . . . . ?
C38 C48 C49 C32 -177.6(5) . . . . ?
C38 C48 C49 C35 0.8(8) . . . . ?
C38 C37 C36 C35 1.6(10) . . . . ?
C27 C44 C45 C46 -1.0(6) . . . . ?
C27 C44 C45 C39 177.1(4) . . . . ?
C27 C44 C42 C41 -178.9(4) . . . . ?
C27 C44 C42 C43 -0.1(7) . . . . ?
C27 C28 C29 N6 -176.5(5) . . . . ?
C27 C28 C29 C46 -0.1(7) . . . . ?
C48 C47 C30 N6 -176.4(5) . . . . ?
C48 C47 C30 C31 0.7(8) . . . . ?
C48 C38 C37 C36 0.8(7) . . . . ?
C48 C38 C37 C50A -179.9(5) . . . . ?
C48 C49 C32 C31 0.4(9) . . . . ?
C48 C49 C32 C33 179.5(6) . . . . ?
C48 C49 C35 C36 1.6(8) . . . . ?
C48 C49 C35 C34 -179.6(6) . . . . ?
C42 C44 C45 C46 180.0(4) . . . . ?
C42 C44 C45 C39 -1.9(7) . . . . ?
C42 C44 C27 C28 180.0(5) . . . . ?
C42 C44 C27 C26 -0.3(7) . . . . ?
C37 C38 C48 C47 -179.2(5) . . . . ?
C37 C38 C48 C49 -2.0(7) . . . . ?
C37 C36 C35 C49 -2.8(10) . . . . ?
C37 C36 C35 C34 178.4(6) . . . . ?
C30 N6 C29 C46 0.4(5) . . . . ?
C30 N6 C29 C28 177.0(5) . . . . ?
C30 N6 C1_3 C2_3 71(3) . . . . ?
C30 N6 C1_4 C2_4 71.5(11) . . . . ?
C30 C47 C48 C38 177.2(5) . . . . ?
C30 C47 C48 C49 -0.4(8) . . . . ?
C30 C31 C32 C49 -0.1(9) . . . . ?
C30 C31 C32 C33 -179.2(6) . . . . ?
C40 C39 C38 C48 179.8(5) . . . . ?
C40 C39 C38 C37 -1.1(8) . . . . ?
C36 C35 C34 O7 -0.3(12) . . . . ?
C36 C35 C34 N10 -179.0(6) . . . . ?
C49 C35 C34 O7 -179.0(7) . . . . ?
C49 C35 C34 N10 2.3(10) . . . . ?
C33 N10 C3_9 C2_9 -97.4(12) . . . . ?
C33 N10 C3_9 C4_9 132.5(11) . . . . ?
C33 N10 C3_10 C2_10 -111.9(18) . . . . ?
C33 N10 C3_10 C4_10 59(3) . . . . ?
C32 C49 C35 C36 180.0(6) . . . . ?
C32 C49 C35 C34 -1.2(9) . . . . ?
C32 C33 N10 C34 3.5(11) . . . . ?
C32 C33 N10 C3_9 -174.8(8) . . . . ?
C32 C33 N10 C3_10 165.0(11) . . . . ?
C35 C49 C32 C31 -177.9(6) . . . . ?
C35 C49 C32 C33 1.2(9) . . . . ?
C35 C34 N10 C33 -3.5(11) . . . . ?
C35 C34 N10 C3_9 174.6(8) . . . . ?
C35 C34 N10 C3_10 -164.5(12) . . . . ?
C41 C42 C43 O8 -0.3(9) . . . . ?
C41 C42 C43 N5 177.7(5) . . . . ?
C41 C40 C50B N8B 6(8) . . . . ?
C43 N5 C26 O5 178.8(5) . . . . ?
C43 N5 C26 C27 -3.3(7) . . . . ?
C43 N5 C3_11 C2_11 -63.8(8) . . . . ?
C43 N5 C3_11 C4_11 67.2(8) . . . . ?
C43 N5 C3_12 C2_12 -84(2) . . . . ?
C43 N5 C3_12 C4_12 65(3) . . . . ?
C43 C42 C41 C40 -177.7(5) . . . . ?
C26 N5 C43 O8 -179.1(5) . . . . ?
C26 N5 C43 C42 2.9(8) . . . . ?
C26 N5 C3_11 C2_11 117.0(6) . . . . ?
C26 N5 C3_11 C4_11 -112.0(7) . . . . ?
C26 N5 C3_12 C2_12 87(3) . . . . ?
C26 N5 C3_12 C4_12 -125(3) . . . . ?
C34 N10 C3_9 C2_9 84.2(13) . . . . ?
C34 N10 C3_9 C4_9 -45.8(15) . . . . ?
C34 N10 C3_10 C2_10 51(2) . . . . ?
C34 N10 C3_10 C4_10 -138(2) . . . . ?
C50A C37 C36 C35 -177.8(6) . . . . ?
C25B C12 C13 C14 -1.3(10) . . . . ?
C25B C12 C13 C23 178.8(8) . . . . ?
C50B C40 C41 C42 177.0(7) . . . . ?
N10 C33 C32 C31 177.0(6) . . . . ?
N10 C33 C32 C49 -2.1(9) . . . . ?
N10 C3_9 C4_9 C5_9 -41(2) . . . . ?
N10 C3_10 C4_10 C5_10 50(3) . . . . ?
C1_1 N2 C54 C53 11.1(13) . . . . ?
C1_1 N2 C54 C21 -168.6(10) . . . . ?
C1_1 N2 C50 C6 -12.8(13) . . . . ?
C1_1 N2 C50 C22 168.6(10) . . . . ?
C1_1 C2_1 C3_1 C4_1 -162(2) . . . . ?
C2_1 C3_1 C4_1 C5_1 -150(2) . . . . ?
C3_1 C4_1 C5_1 C6_1 -126(3) . . . . ?
C4_1 C5_1 C6_1 C7_1 107(3) . . . . ?
C5_1 C6_1 C7_1 C8_1 45(5) . . . . ?
C6_1 C7_1 C8_1 C9_1 -126(4) . . . . ?
C7_1 C8_1 C9_1 C10_1 -135(3) . . . . ?
C8_1 C9_1 C10_1 C11_1 -154(2) . . . . ?
C9_1 C10_1 C11_1 C12_1 -106(3) . . . . ?
C10_1 C11_1 C12_1 C13_1 162(3) . . . . ?
C11_1 C12_1 C13_1 C14_1 -153(3) . . . . ?
C12_1 C13_1 C14_1 C15_1 47(6) . . . . ?
C13_1 C14_1 C15_1 C16_1 -91(4) . . . . ?
C1_3 N6 C29 C46 168.1(12) . . . . ?
C1_3 N6 C29 C28 -15.3(14) . . . . ?
C1_3 N6 C30 C47 -168.3(13) . . . . ?
C1_3 N6 C30 C31 15.5(15) . . . . ?
C1_3 C2_3 C3_3 C4_3 177(3) . . . . ?
C2_3 C3_3 C4_3 C5_3 69(3) . . . . ?
C3_3 C4_3 C5_3 C6_3 56(3) . . . . ?
C4_3 C5_3 C6_3 C7_3 82(3) . . . . ?
C5_3 C6_3 C7_3 C8_3 143(2) . . . . ?
C6_3 C7_3 C8_3 C9_3 162(3) . . . . ?
C7_3 C8_3 C9_3 C10_3 -172(2) . . . . ?
C8_3 C9_3 C10_3 C11_3 -72(4) . . . . ?
C9_3 C10_3 C11_3 C12_3 -172(3) . . . . ?
C10_3 C11_3 C12_3 C13_3 58(4) . . . . ?
C11_3 C12_3 C13_3 C14_3 169(3) . . . . ?
C12_3 C13_3 C14_3 C15_3 -173(3) . . . . ?
C13_3 C14_3 C15_3 C16_3 -65(4) . . . . ?
C1_4 N6 C29 C46 178.6(6) . . . . ?
C1_4 N6 C29 C28 -4.7(10) . . . . ?
C1_4 N6 C30 C47 -178.6(6) . . . . ?
C1_4 N6 C30 C31 5.2(10) . . . . ?
C1_4 C2_4 C3_4 C4_4 175.8(8) . . . . ?
C2_4 C3_4 C4_4 C5_4 -69.4(11) . . . . ?
C3_4 C4_4 C5_4 C6_4 -73.7(11) . . . . ?
C4_4 C5_4 C6_4 C7_4 -179.1(9) . . . . ?
C5_4 C6_4 C7_4 C8_4 -174.7(9) . . . . ?
C6_4 C7_4 C8_4 C9_4 -175.9(10) . . . . ?
C7_4 C8_4 C9_4 C10_4 -174.8(9) . . . . ?
C8_4 C9_4 C10_4 C11_4 179.2(9) . . . . ?
C9_4 C10_4 C11_4 C12_4 179.0(10) . . . . ?
C10_4 C11_4 C12_4 C13_4 171.9(11) . . . . ?
C11_4 C12_4 C13_4 C14_4 179.0(13) . . . . ?
C12_4 C13_4 C14_4 C15_4 -179.3(13) . . . . ?
C13_4 C14_4 C15_4 C16_4 172.9(13) . . . . ?
C1_5 C2_5 C3_5 N1 -178.4(8) . . . . ?
C1_5 C2_5 C3_5 C4_5 26.2(17) . . . . ?
C2_5 C3_5 C4_5 C5_5 -174.1(12) . . . . ?
C3_5 N1 C25 O1 -2.6(10) . . . . ?
C3_5 N1 C25 C52 177.8(6) . . . . ?
C3_5 N1 C18 O4 5.4(10) . . . . ?
C3_5 N1 C18 C17 -176.4(6) . . . . ?
C1_6 C2_6 C3_6 N1 -85(4) . . . . ?
C1_6 C2_6 C3_6 C4_6 98(4) . . . . ?
C2_6 C3_6 C4_6 C5_6 102(5) . . . . ?
C3_6 N1 C25 O1 -7.5(17) . . . . ?
C3_6 N1 C25 C52 172.9(16) . . . . ?
C3_6 N1 C18 O4 10.3(17) . . . . ?
C3_6 N1 C18 C17 -171.5(15) . . . . ?
C1_7 C2_7 C3_7 N3 -53.9(14) . . . . ?
C1_7 C2_7 C3_7 C4_7 175.7(11) . . . . ?
C2_7 C3_7 C4_7 C5_7 179.0(11) . . . . ?
C3_7 N3 C8 O2 -4.8(9) . . . . ?
C3_7 N3 C8 C7 175.3(7) . . . . ?
C3_7 N3 C9 O3 7.1(10) . . . . ?
C3_7 N3 C9 C10 -173.5(7) . . . . ?
C1_8 C2_8 C3_8 N3 -166(2) . . . . ?
C1_8 C2_8 C3_8 C4_8 68(3) . . . . ?
C2_8 C3_8 C4_8 C5_8 179(2) . . . . ?
C3_8 N3 C8 O2 14.9(13) . . . . ?
C3_8 N3 C8 C7 -165.0(11) . . . . ?
C3_8 N3 C9 O3 -12.7(13) . . . . ?
C3_8 N3 C9 C10 166.7(11) . . . . ?
C1_9 C2_9 C3_9 N10 -174.4(15) . . . . ?
C1_9 C2_9 C3_9 C4_9 -45(2) . . . . ?
C2_9 C3_9 C4_9 C5_9 -168.5(13) . . . . ?
C1_10 C2_10 C3_10 N10 108(2) . . . . ?
C1_10 C2_10 C3_10 C4_10 -62(3) . . . . ?
C2_10 C3_10 C4_10 C5_10 -141(3) . . . . ?
C1_11 C2_11 C3_11 N5 -52.7(11) . . . . ?
C1_11 C2_11 C3_11 C4_11 179.1(9) . . . . ?
C2_11 C3_11 C4_11 C5_11 -53.2(10) . . . . ?
C3_11 N5 C43 O8 1.8(8) . . . . ?
C3_11 N5 C43 C42 -176.2(5) . . . . ?
C3_11 N5 C26 O5 -2.0(8) . . . . ?
C3_11 N5 C26 C27 175.8(5) . . . . ?
C1_12 C2_12 C3_12 N5 31(5) . . . . ?
C1_12 C2_12 C3_12 C4_12 -115(5) . . . . ?
C2_12 C3_12 C4_12 C5_12 -176(4) . . . . ?
C3_12 N5 C43 O8 -9.5(15) . . . . ?
C3_12 N5 C43 C42 172.5(13) . . . . ?
C3_12 N5 C26 O5 9.2(14) . . . . ?
C3_12 N5 C26 C27 -173.0(13) . . . . ?
C1_2 N2 C54 C53 -3.8(10) . . . . ?
C1_2 N2 C54 C21 176.5(7) . . . . ?
C1_2 N2 C50 C6 2.1(11) . . . . ?
C1_2 N2 C50 C22 -176.5(7) . . . . ?
C1_2 C2_2 C3_2 C4_2 175.7(9) . . . . ?
C2_2 C3_2 C4_2 C5_2 -56.1(15) . . . . ?
C3_2 C4_2 C5_2 C6_2 -83.2(17) . . . . ?
C4_2 C5_2 C6_2 C7_2 158.1(16) . . . . ?
C5_2 C6_2 C7_2 C8_2 8(3) . . . . ?
C6_2 C7_2 C8_2 C9_2 164.8(19) . . . . ?
C7_2 C8_2 C9_2 C10_2 175(2) . . . . ?
C8_2 C9_2 C10_2 C11_2 -44(3) . . . . ?
C9_2 C10_2 C11_2 C12_2 -103(3) . . . . ?
C10_2 C11_2 C12_2 C13_2 -180(2) . . . . ?
C11_2 C12_2 C13_2 C14_2 -159(3) . . . . ?
C12_2 C13_2 C14_2 C15_2 -113(4) . . . . ?
C13_2 C14_2 C15_2 C16_2 -176(3) . . . . ?

loop_
_smtbx_masks_void_nr
_smtbx_masks_void_average_x
_smtbx_masks_void_average_y
_smtbx_masks_void_average_z
_smtbx_masks_void_volume
_smtbx_masks_void_count_electrons
_smtbx_masks_void_content
1 0.089 0.008 0.168 19.4 3.1 ?
2 -0.089 -0.008 0.832 19.4 3.1 ?
3 -0.007 0.500 1.000 351.3 80.0 ?
